data_7205810
loop_
_publ_author_name
'Yamada, Manabu'
'Hamada, Fumio'

_publ_section_title
;
 Thiacalix[4]arene--potassium assemblies: a supramolecular architecture
 based on coordination polymers and a dimeric structure based on
 triangular pyramidal arrangements
;
_journal_issue 7
_journal_name_full CrystEngComm
_journal_page_first 2494
_journal_paper_doi 10.1039/c0ce00824a
_journal_volume 13
_journal_year 2011
_chemical_absolute_configuration ad
_chemical_formula_sum 'C100 H72 K8 O23 S16'
_chemical_formula_weight 2467.50
_space_group_IT_number 9
_symmetry_cell_setting monoclinic
_symmetry_space_group_name_Hall 'C -2yc'
_symmetry_space_group_name_H-M 'C 1 c 1'
_atom_sites_solution_hydrogens geom
_atom_sites_solution_primary direct
_atom_sites_solution_secondary difmap
_cell_angle_alpha 90.00
_cell_angle_beta 130.5960(9)
_cell_angle_gamma 90.00
_cell_formula_units_Z 2
_cell_length_a 22.2021(10)
_cell_length_b 19.4371(9)
_cell_length_c 15.8554(6)
_cell_measurement_reflns_used 20904
_cell_measurement_temperature 173.1
_cell_measurement_theta_max 27.4
_cell_measurement_theta_min 3.0
_cell_volume 5195.5(4)
_computing_cell_refinement PROCESS-AUTO
_computing_data_collection PROCESS-AUTO
_computing_molecular_graphics 'Yadokari-XG 2009 (Wakita Nemoto et al., 2009)'
_computing_publication_material 'Yadokari-XG 2009 (Wakita,Nemoto et al., 2009)'
_computing_structure_refinement 'SHELXL-97 (Sheldrick, 1997)'
_computing_structure_solution SIR92
_diffrn_ambient_temperature 173(2)
_diffrn_detector_area_resol_mean 10.0
_diffrn_measured_fraction_theta_full 0.989
_diffrn_measured_fraction_theta_max 0.989
_diffrn_measurement_device_type 'Rigaku RAXIS-RAPID'
_diffrn_measurement_method \w
_diffrn_radiation_monochromator 'graphite monochromator'
_diffrn_radiation_source 'sealed X-ray tube'
_diffrn_radiation_type MoK\a
_diffrn_radiation_wavelength 0.71075
_diffrn_reflns_av_R_equivalents 0.0375
_diffrn_reflns_av_sigmaI/netI 0.0490
_diffrn_reflns_limit_h_max 28
_diffrn_reflns_limit_h_min -28
_diffrn_reflns_limit_k_max 24
_diffrn_reflns_limit_k_min -25
_diffrn_reflns_limit_l_max 20
_diffrn_reflns_limit_l_min -20
_diffrn_reflns_number 24329
_diffrn_reflns_theta_full 27.44
_diffrn_reflns_theta_max 27.44
_diffrn_reflns_theta_min 3.02
_exptl_absorpt_coefficient_mu 0.726
_exptl_absorpt_correction_T_max 1.0000
_exptl_absorpt_correction_T_min 0.8364
_exptl_absorpt_correction_type multi-scan
_exptl_absorpt_process_details
;Higashi, T. (1995). Program for Absorption Correction.
Rigaku Corporation, Tokyo, Japan.
;
_exptl_crystal_colour brown
_exptl_crystal_density_diffrn 1.577
_exptl_crystal_density_method 'not measured'
_exptl_crystal_description block
_exptl_crystal_F_000 2528
_exptl_crystal_size_max 0.30
_exptl_crystal_size_mid 0.30
_exptl_crystal_size_min 0.30
_refine_diff_density_max 2.399
_refine_diff_density_min -1.429
_refine_diff_density_rms 0.112
_refine_ls_abs_structure_details 'Flack H D (1983), Acta Cryst. A39, 876-881'
_refine_ls_abs_structure_Flack 0.09(5)
_refine_ls_extinction_method none
_refine_ls_goodness_of_fit_ref 1.379
_refine_ls_hydrogen_treatment constr
_refine_ls_matrix_type full
_refine_ls_number_parameters 665
_refine_ls_number_reflns 11157
_refine_ls_number_restraints 6
_refine_ls_restrained_S_all 1.384
_refine_ls_R_factor_all 0.0661
_refine_ls_R_factor_gt 0.0552
_refine_ls_shift/su_max 0.001
_refine_ls_shift/su_mean 0.000
_refine_ls_structure_factor_coef Fsqd
_refine_ls_weighting_details 'calc w=1/[\s^2^(Fo^2^)+(0.1000P)^2^+0.0000P] where P=(Fo^2^+2Fc^2^)/3'
_refine_ls_weighting_scheme calc
_refine_ls_wR_factor_gt 0.1577
_refine_ls_wR_factor_ref 0.1851
_reflns_number_gt 9876
_reflns_number_total 11157
_reflns_threshold_expression >2sigma(I)
_cod_data_source_file c0ce00824a.txt
_cod_data_source_block '_D-t-BTC4A-K-MeOH'
_cod_original_sg_symbol_H-M 'C c'
_cod_database_code 7205810

loop_
_symmetry_equiv_pos_as_xyz
'x, y, z'
'x, -y, z+1/2'
'x+1/2, y+1/2, z'
'x+1/2, -y+1/2, z+1/2'

loop_
_atom_site_label
_atom_site_type_symbol
_atom_site_fract_x
_atom_site_fract_y
_atom_site_fract_z
_atom_site_U_iso_or_equiv
_atom_site_adp_type
_atom_site_occupancy
_atom_site_symmetry_multiplicity
_atom_site_calc_flag
_atom_site_refinement_flags
_atom_site_disorder_assembly
_atom_site_disorder_group
C1 C -0.0987(4) 0.2443(3) 0.2296(5) 0.0272(11) Uani 1 1 d . . .
H1 H -0.0845 0.2506 0.3000 0.033 Uiso 1 1 calc R . .
C2 C -0.1740(4) 0.2227(3) 0.1417(6) 0.0354(13) Uani 1 1 d . . .
H2 H -0.2114 0.2146 0.1513 0.043 Uiso 1 1 calc R . .
C3 C -0.1951(4) 0.2127(3) 0.0396(6) 0.0369(14) Uani 1 1 d . . .
H3 H -0.2473 0.1982 -0.0217 0.044 Uiso 1 1 calc R . .
C4 C -0.1392(3) 0.2238(3) 0.0254(5) 0.0268(11) Uani 1 1 d . . .
C5 C -0.0620(3) 0.2486(3) 0.1137(4) 0.0222(10) Uani 1 1 d . . .
C6 C -0.0419(3) 0.2575(3) 0.2184(5) 0.0249(11) Uani 1 1 d . . .
C7 C -0.2051(4) 0.0738(3) -0.1231(5) 0.0352(13) Uani 1 1 d . . .
H4 H -0.2507 0.0906 -0.1361 0.042 Uiso 1 1 calc R . .
C8 C -0.1948(4) 0.0029(4) -0.1240(6) 0.0407(15) Uani 1 1 d . . .
H5 H -0.2329 -0.0284 -0.1370 0.049 Uiso 1 1 calc R . .
C9 C -0.1280(4) -0.0215(3) -0.1058(5) 0.0366(14) Uani 1 1 d . . .
H6 H -0.1207 -0.0695 -0.1071 0.044 Uiso 1 1 calc R . .
C10 C -0.0724(4) 0.0246(3) -0.0857(5) 0.0312(12) Uani 1 1 d . . .
C11 C -0.0810(4) 0.0975(3) -0.0849(4) 0.0247(10) Uani 1 1 d . . .
C12 C -0.1497(3) 0.1197(3) -0.1034(4) 0.0275(11) Uani 1 1 d . . .
C13 C 0.1116(4) -0.0710(3) 0.1327(6) 0.0329(13) Uani 1 1 d . . .
H7 H 0.0813 -0.1111 0.0934 0.039 Uiso 1 1 calc R . .
C14 C 0.1768(4) -0.0754(3) 0.2446(6) 0.0383(15) Uani 1 1 d . . .
H8 H 0.1917 -0.1181 0.2824 0.046 Uiso 1 1 calc R . .
C15 C 0.2209(4) -0.0154(3) 0.3017(6) 0.0364(13) Uani 1 1 d . . .
H9 H 0.2669 -0.0182 0.3781 0.044 Uiso 1 1 calc R . .
C16 C 0.1979(4) 0.0474(3) 0.2481(5) 0.0277(11) Uani 1 1 d . . .
C17 C 0.1325(4) 0.0527(3) 0.1323(5) 0.0263(11) Uani 1 1 d . . .
C18 C 0.0897(4) -0.0080(3) 0.0765(5) 0.0275(11) Uani 1 1 d . . .
C19 C 0.2265(4) 0.1098(3) 0.4724(5) 0.0334(13) Uani 1 1 d . . .
H10 H 0.2653 0.0744 0.5049 0.040 Uiso 1 1 calc R . .
C20 C 0.1915(4) 0.1259(4) 0.5170(5) 0.0368(14) Uani 1 1 d . . .
H11 H 0.2049 0.1004 0.5783 0.044 Uiso 1 1 calc R . .
C21 C 0.1370(4) 0.1788(3) 0.4724(5) 0.0344(13) Uani 1 1 d . . .
H12 H 0.1142 0.1901 0.5045 0.041 Uiso 1 1 calc R . .
C22 C 0.1153(3) 0.2159(3) 0.3812(4) 0.0228(10) Uani 1 1 d . . .
C23 C 0.1490(3) 0.1987(3) 0.3309(4) 0.0235(10) Uani 1 1 d . . .
C24 C 0.2051(3) 0.1455(3) 0.3794(4) 0.0245(10) Uani 1 1 d . . .
C25 C 0.2147(4) 0.5493(3) 0.0858(5) 0.0335(13) Uani 1 1 d . . .
H13 H 0.1984 0.5954 0.0805 0.040 Uiso 1 1 calc R . .
C26 C 0.2802(4) 0.5369(3) 0.0955(5) 0.0365(14) Uani 1 1 d . . .
H14 H 0.3084 0.5741 0.0962 0.044 Uiso 1 1 calc R . .
C27 C 0.2630(3) 0.4136(3) 0.1026(4) 0.0236(10) Uani 1 1 d . . .
C28 C 0.3045(4) 0.4691(3) 0.1042(5) 0.0309(12) Uani 1 1 d . . .
H15 H 0.3498 0.4603 0.1114 0.037 Uiso 1 1 calc R . .
C29 C 0.1961(3) 0.4261(3) 0.0925(4) 0.0227(10) Uani 1 1 d . . .
C30 C 0.1721(3) 0.4957(3) 0.0837(4) 0.0256(11) Uani 1 1 d . . .
C31 C 0.3026(4) 0.3240(3) -0.0524(5) 0.0324(12) Uani 1 1 d . . .
H16 H 0.3543 0.3428 0.0008 0.039 Uiso 1 1 calc R . .
C32 C 0.2737(4) 0.3121(4) -0.1579(6) 0.0403(15) Uani 1 1 d . . .
H17 H 0.3041 0.3234 -0.1788 0.048 Uiso 1 1 calc R . .
C33 C 0.1990(4) 0.2830(3) -0.2336(5) 0.0313(12) Uani 1 1 d . . .
H18 H 0.1781 0.2751 -0.3075 0.038 Uiso 1 1 calc R . .
C34 C 0.1536(3) 0.2651(3) -0.2056(5) 0.0254(11) Uani 1 1 d . . .
C35 C 0.1842(3) 0.2777(3) -0.0952(4) 0.0221(10) Uani 1 1 d . . .
C36 C 0.2577(3) 0.3091(3) -0.0204(5) 0.0283(11) Uani 1 1 d . . .
C37 C -0.0531(4) 0.3129(3) -0.4529(5) 0.0310(12) Uani 1 1 d . . .
H19 H -0.0346 0.3056 -0.4919 0.037 Uiso 1 1 calc R . .
C38 C -0.1189(4) 0.3545(4) -0.5003(5) 0.0422(15) Uani 1 1 d . . .
H20 H -0.1457 0.3754 -0.5708 0.051 Uiso 1 1 calc R . .
C39 C -0.1442(4) 0.3646(3) -0.4405(5) 0.0326(13) Uani 1 1 d . . .
H21 H -0.1888 0.3933 -0.4709 0.039 Uiso 1 1 calc R . .
C40 C -0.1060(3) 0.3340(3) -0.3381(4) 0.0237(10) Uani 1 1 d . . .
C41 C -0.0390(3) 0.2912(2) -0.2889(4) 0.0186(9) Uani 1 1 d . . .
C42 C -0.0136(3) 0.2814(3) -0.3507(4) 0.0223(10) Uani 1 1 d . . .
C43 C -0.1418(4) 0.4903(3) -0.2702(5) 0.0319(12) Uani 1 1 d . . .
H22 H -0.1923 0.4857 -0.3422 0.038 Uiso 1 1 calc R . .
C44 C -0.1097(4) 0.5551(3) -0.2290(5) 0.0364(13) Uani 1 1 d . . .
H23 H -0.1378 0.5950 -0.2723 0.044 Uiso 1 1 calc R . .
C45 C -0.0364(4) 0.5612(3) -0.1242(5) 0.0330(12) Uani 1 1 d . . .
H24 H -0.0132 0.6053 -0.0961 0.040 Uiso 1 1 calc R . .
C46 C 0.0034(3) 0.5036(3) -0.0600(5) 0.0258(11) Uani 1 1 d . . .
C47 C -0.0269(3) 0.4364(3) -0.0971(5) 0.0242(10) Uani 1 1 d . . .
C48 C -0.1008(3) 0.4317(3) -0.2072(4) 0.0229(10) Uani 1 1 d . . .
C49 C -0.0006(5) -0.0600(4) -0.2998(6) 0.0456(16) Uani 1 1 d D . .
H25 H -0.0123 -0.0864 -0.3616 0.068 Uiso 1 1 calc R A 1
H26 H -0.0346 -0.0761 -0.2846 0.068 Uiso 1 1 calc R A 1
H27 H 0.0552 -0.0665 -0.2335 0.068 Uiso 1 1 calc R A 1
C50 C 0.0830(5) 0.5572(4) 0.2968(6) 0.0474(17) Uani 1 1 d D . .
H28 H 0.1105 0.5863 0.3629 0.071 Uiso 1 1 calc R B 1
H29 H 0.0274 0.5518 0.2631 0.071 Uiso 1 1 calc R B 1
H30 H 0.0854 0.5786 0.2432 0.071 Uiso 1 1 calc R B 1
K1 K 0.18957(7) 0.23625(6) 0.14001(9) 0.0220(2) Uani 1 1 d . . .
K2 K -0.03718(13) 0.26512(10) -0.07615(17) 0.0586(5) Uani 1 1 d . . .
K3A K -0.0026(3) 0.11967(10) -0.2141(3) 0.0302(7) Uiso 0.747(16) 1 d PD . 1
K3B K 0.0238(7) 0.1214(3) -0.1821(9) 0.024(2) Uiso 0.253(16) 1 d PD . 2
K4A K 0.0732(2) 0.38672(13) 0.1871(2) 0.0295(9) Uiso 0.639(15) 1 d PD . 1
K4B K 0.0446(6) 0.3952(3) 0.1679(5) 0.0427(17) Uiso 0.361(15) 1 d PD . 2
O1 O -0.0115(2) 0.2624(2) 0.0986(3) 0.0249(8) Uani 1 1 d . . .
O2 O -0.0277(2) 0.14119(19) -0.0665(3) 0.0276(8) Uani 1 1 d . . .
O3 O 0.1133(3) 0.1133(2) 0.0799(3) 0.0302(9) Uani 1 1 d . . .
H31 H 0.0639 0.1185 0.0365 0.045 Uiso 1 1 calc R . .
O4 O 0.1286(2) 0.23220(19) 0.2425(3) 0.0229(7) Uani 1 1 d . . .
H32 H 0.0789 0.2346 0.1942 0.034 Uiso 1 1 calc R . .
O5 O 0.1565(2) 0.37399(19) 0.0927(3) 0.0242(8) Uani 1 1 d . . .
H33 H 0.1080 0.3773 0.0370 0.036 Uiso 1 1 calc R . .
O6 O 0.1436(2) 0.2577(2) -0.0637(3) 0.0281(8) Uani 1 1 d . . .
H34 H 0.0977 0.2744 -0.1072 0.042 Uiso 1 1 calc R . .
O7 O -0.0019(2) 0.26112(18) -0.1923(3) 0.0214(7) Uani 1 1 d . . .
O8 O 0.0109(2) 0.38070(19) -0.0364(3) 0.0255(8) Uani 1 1 d . . .
O9 O 0.1573(9) 0.0929(7) -0.0564(12) 0.070(3) Uiso 0.50 1 d P . .
O10A O -0.0754(10) 0.4309(15) 0.080(2) 0.094(7) Uiso 0.62(7) 1 d PD . 1
O10B O -0.0819(14) 0.4558(18) 0.048(3) 0.080(11) Uiso 0.38(7) 1 d PD . 2
O11A O -0.0148(12) 0.0088(4) -0.3273(15) 0.046(3) Uiso 0.64(4) 1 d PD C 1
H35 H -0.0508 0.0129 -0.3964 0.069 Uiso 0.64(4) 1 calc PR C 1
O11B O 0.017(2) 0.0107(7) -0.289(2) 0.043(6) Uiso 0.36(4) 1 d PD C 2
H36 H 0.0653 0.0169 -0.2340 0.064 Uiso 0.36(4) 1 calc PR C 2
O12A O 0.1197(9) 0.4920(4) 0.3273(8) 0.046(3) Uiso 0.69(4) 1 d P D 1
H37 H 0.1463 0.4859 0.3957 0.069 Uiso 0.69(4) 1 calc PR D 1
O12B O 0.0879(17) 0.4879(8) 0.3125(15) 0.037(6) Uiso 0.31(4) 1 d P D 2
H38 H 0.0439 0.4727 0.2888 0.055 Uiso 0.31(4) 1 calc PR D 2
S1 S 0.05263(9) 0.28859(7) 0.33466(11) 0.0266(3) Uani 1 1 d . . .
S2 S -0.16888(8) 0.20957(8) -0.10860(11) 0.0300(3) Uani 1 1 d . . .
S3 S 0.00947(10) -0.00928(7) -0.07001(12) 0.0326(3) Uani 1 1 d . . .
S4 S 0.25298(8) 0.12227(7) 0.32662(11) 0.0258(3) Uani 1 1 d . . .
S5 S 0.09347(9) 0.51698(7) 0.08198(11) 0.0282(3) Uani 1 1 d . . .
S6 S -0.14362(8) 0.34918(7) -0.26825(11) 0.0240(3) Uani 1 1 d . . .
S7 S 0.06258(8) 0.22161(6) -0.30572(11) 0.0237(3) Uani 1 1 d . . .
S8 S 0.29988(8) 0.32891(7) 0.11885(11) 0.0250(3) Uani 1 1 d . . .

loop_
_atom_site_aniso_label
_atom_site_aniso_U_11
_atom_site_aniso_U_22
_atom_site_aniso_U_33
_atom_site_aniso_U_23
_atom_site_aniso_U_13
_atom_site_aniso_U_12
C1 0.041(3) 0.027(3) 0.032(3) 0.003(2) 0.032(3) 0.003(2)
C2 0.039(3) 0.038(3) 0.045(4) 0.001(3) 0.034(3) 0.000(3)
C3 0.021(3) 0.033(3) 0.049(4) 0.014(3) 0.020(3) 0.005(2)
C4 0.026(3) 0.024(3) 0.034(3) 0.006(2) 0.022(3) 0.002(2)
C5 0.034(3) 0.017(2) 0.025(2) 0.0041(19) 0.023(2) 0.005(2)
C6 0.028(3) 0.020(3) 0.029(3) 0.005(2) 0.020(2) 0.004(2)
C7 0.030(3) 0.043(4) 0.028(3) 0.007(3) 0.017(3) -0.007(3)
C8 0.037(3) 0.039(4) 0.036(3) -0.010(3) 0.020(3) -0.019(3)
C9 0.059(4) 0.029(3) 0.033(3) -0.004(2) 0.035(3) -0.011(3)
C10 0.042(3) 0.028(3) 0.025(2) -0.001(2) 0.022(3) -0.003(2)
C11 0.033(3) 0.023(3) 0.018(2) 0.003(2) 0.017(2) 0.002(2)
C12 0.024(3) 0.033(3) 0.017(2) 0.002(2) 0.009(2) -0.003(2)
C13 0.057(4) 0.015(2) 0.050(3) 0.003(2) 0.045(3) 0.003(2)
C14 0.052(4) 0.017(3) 0.056(4) 0.017(3) 0.039(4) 0.013(3)
C15 0.045(4) 0.029(3) 0.042(3) 0.013(3) 0.032(3) 0.012(3)
C16 0.037(3) 0.017(2) 0.043(3) 0.006(2) 0.033(3) 0.003(2)
C17 0.038(3) 0.013(2) 0.044(3) 0.007(2) 0.034(3) 0.003(2)
C18 0.045(3) 0.017(2) 0.040(3) 0.005(2) 0.036(3) 0.004(2)
C19 0.035(3) 0.035(3) 0.035(3) 0.017(3) 0.025(3) 0.007(3)
C20 0.040(3) 0.043(4) 0.029(3) 0.014(3) 0.023(3) 0.005(3)
C21 0.037(3) 0.040(4) 0.032(3) 0.002(3) 0.026(3) -0.006(3)
C22 0.029(3) 0.023(3) 0.016(2) -0.0049(19) 0.015(2) -0.004(2)
C23 0.025(3) 0.021(3) 0.025(2) -0.007(2) 0.017(2) -0.008(2)
C24 0.027(3) 0.021(2) 0.025(2) 0.007(2) 0.017(2) 0.001(2)
C25 0.042(3) 0.018(3) 0.033(3) -0.003(2) 0.021(3) -0.004(2)
C26 0.042(4) 0.032(3) 0.040(3) 0.002(3) 0.029(3) -0.011(3)
C27 0.026(3) 0.019(2) 0.016(2) 0.0027(18) 0.009(2) -0.004(2)
C28 0.033(3) 0.028(3) 0.034(3) 0.004(2) 0.023(3) -0.007(2)
C29 0.028(3) 0.021(2) 0.018(2) 0.0015(19) 0.014(2) -0.004(2)
C30 0.040(3) 0.020(3) 0.021(2) -0.004(2) 0.022(2) -0.003(2)
C31 0.029(3) 0.035(3) 0.038(3) 0.005(3) 0.024(3) -0.003(2)
C32 0.048(4) 0.044(4) 0.050(4) -0.012(3) 0.041(4) -0.014(3)
C33 0.043(3) 0.028(3) 0.038(3) -0.010(2) 0.033(3) -0.007(2)
C34 0.035(3) 0.020(3) 0.032(3) 0.002(2) 0.026(3) 0.003(2)
C35 0.027(3) 0.018(2) 0.024(2) 0.0059(19) 0.018(2) 0.005(2)
C36 0.025(3) 0.021(3) 0.035(3) 0.002(2) 0.018(2) 0.002(2)
C37 0.039(3) 0.037(3) 0.027(3) 0.006(2) 0.026(3) 0.009(3)
C38 0.039(4) 0.046(4) 0.031(3) 0.013(3) 0.018(3) 0.015(3)
C39 0.040(3) 0.036(3) 0.027(3) 0.009(2) 0.023(3) 0.016(3)
C40 0.024(3) 0.022(3) 0.020(2) -0.0002(19) 0.012(2) -0.002(2)
C41 0.018(2) 0.014(2) 0.019(2) -0.0042(17) 0.010(2) -0.0044(18)
C42 0.022(2) 0.021(2) 0.019(2) -0.0015(19) 0.011(2) -0.001(2)
C43 0.033(3) 0.024(3) 0.026(3) 0.007(2) 0.014(2) 0.006(2)
C44 0.047(4) 0.027(3) 0.039(3) 0.008(2) 0.029(3) 0.014(3)
C45 0.048(4) 0.018(3) 0.044(3) 0.002(2) 0.035(3) 0.003(3)
C46 0.032(3) 0.020(3) 0.034(3) 0.003(2) 0.026(3) 0.001(2)
C47 0.033(3) 0.017(2) 0.031(3) -0.003(2) 0.025(2) -0.004(2)
C48 0.028(3) 0.020(2) 0.029(3) 0.004(2) 0.022(2) 0.001(2)
C49 0.058(4) 0.044(4) 0.043(4) -0.007(3) 0.037(4) 0.002(3)
C50 0.065(5) 0.032(4) 0.049(4) -0.003(3) 0.039(4) 0.010(3)
K1 0.0251(5) 0.0191(5) 0.0224(5) 0.0041(4) 0.0157(5) -0.0006(4)
K2 0.0648(12) 0.0521(10) 0.0586(10) 0.0018(8) 0.0400(10) -0.0004(8)
O1 0.0235(19) 0.028(2) 0.0231(17) 0.0014(15) 0.0150(16) 0.0013(15)
O2 0.036(2) 0.0156(18) 0.034(2) 0.0010(15) 0.0235(19) -0.0031(16)
O3 0.034(2) 0.021(2) 0.032(2) 0.0076(16) 0.0201(19) 0.0018(17)
O4 0.0285(19) 0.0246(18) 0.0220(17) 0.0061(14) 0.0192(16) 0.0003(16)
O5 0.0223(18) 0.0192(18) 0.0295(19) 0.0038(15) 0.0162(17) -0.0030(15)
O6 0.024(2) 0.039(2) 0.0221(18) 0.0049(16) 0.0155(17) 0.0001(17)
O7 0.0238(18) 0.0178(17) 0.0252(18) 0.0043(14) 0.0172(16) 0.0018(14)
O8 0.0261(19) 0.0181(18) 0.0242(17) 0.0014(14) 0.0127(17) -0.0018(15)
S1 0.0353(7) 0.0223(6) 0.0277(6) -0.0049(5) 0.0229(6) -0.0024(6)
S2 0.0253(7) 0.0307(7) 0.0228(6) 0.0070(5) 0.0108(6) 0.0045(6)
S3 0.0575(9) 0.0176(6) 0.0367(7) -0.0040(5) 0.0369(8) -0.0045(6)
S4 0.0259(6) 0.0238(6) 0.0310(6) 0.0075(5) 0.0200(6) 0.0036(5)
S5 0.0400(8) 0.0188(6) 0.0296(6) -0.0049(5) 0.0243(6) -0.0047(6)
S6 0.0225(6) 0.0235(6) 0.0268(6) -0.0014(5) 0.0164(5) -0.0005(5)
S7 0.0313(7) 0.0188(6) 0.0260(6) -0.0026(5) 0.0209(6) 0.0002(5)
S8 0.0225(6) 0.0254(7) 0.0233(6) 0.0046(5) 0.0131(5) -0.0007(5)

loop_
_atom_type_symbol
_atom_type_description
_atom_type_scat_dispersion_real
_atom_type_scat_dispersion_imag
_atom_type_scat_source
C C 0.0033 0.0016 'International Tables Vol C Tables 4.2.6.8 and 6.1.1.4'
H H 0.0000 0.0000 'International Tables Vol C Tables 4.2.6.8 and 6.1.1.4'
O O 0.0106 0.0060 'International Tables Vol C Tables 4.2.6.8 and 6.1.1.4'
S S 0.1246 0.1234 'International Tables Vol C Tables 4.2.6.8 and 6.1.1.4'
K K 0.2009 0.2494 'International Tables Vol C Tables 4.2.6.8 and 6.1.1.4'

loop_
_geom_angle_atom_site_label_1
_geom_angle_atom_site_label_2
_geom_angle_atom_site_label_3
_geom_angle
_geom_angle_site_symmetry_1
_geom_angle_site_symmetry_3
_geom_angle_publ_flag
C2 C1 C6 121.9(5) . . ?
C2 C1 H1 119.1 . . ?
C6 C1 H1 119.1 . . ?
C1 C2 C3 119.7(5) . . ?
C1 C2 H2 120.2 . . ?
C3 C2 H2 120.2 . . ?
C2 C3 C4 120.3(6) . . ?
C2 C3 H3 119.9 . . ?
C4 C3 H3 119.9 . . ?
C3 C4 C5 121.2(5) . . ?
C3 C4 S2 118.8(5) . . ?
C5 C4 S2 120.0(4) . . ?
O1 C5 C4 121.0(5) . . ?
O1 C5 C6 122.0(5) . . ?
C4 C5 C6 117.0(5) . . ?
C4 C5 K2 86.9(3) . . ?
C6 C5 K2 155.7(4) . . ?
O1 C5 K4B 49.3(3) . . ?
C4 C5 K4B 136.2(4) . . ?
C6 C5 K4B 88.0(3) . . ?
K2 C5 K4B 70.24(13) . . ?
C1 C6 C5 119.9(5) . . ?
C1 C6 S1 118.9(4) . . ?
C5 C6 S1 121.1(4) . . ?
C12 C7 C8 120.7(6) . . ?
C12 C7 H4 119.6 . . ?
C8 C7 H4 119.6 . . ?
C9 C8 C7 119.5(6) . . ?
C9 C8 H5 120.3 . . ?
C7 C8 H5 120.3 . . ?
C10 C9 C8 119.7(6) . . ?
C10 C9 H6 120.1 . . ?
C8 C9 H6 120.1 . . ?
C9 C10 C11 122.6(6) . . ?
C9 C10 S3 117.8(5) . . ?
C11 C10 S3 119.4(4) . . ?
O2 C11 C12 122.4(5) . . ?
O2 C11 C10 122.1(5) . . ?
C12 C11 C10 115.5(5) . . ?
C12 C11 K2 87.6(3) . . ?
C10 C11 K2 156.8(4) . . ?
O2 C11 K3A 48.1(3) . . ?
C12 C11 K3A 136.4(3) . . ?
C10 C11 K3A 89.8(3) . . ?
K2 C11 K3A 70.28(12) . . ?
C7 C12 C11 122.0(6) . . ?
C7 C12 S2 118.1(5) . . ?
C11 C12 S2 119.9(4) . . ?
C14 C13 C18 120.6(6) . . ?
C14 C13 H7 119.7 . . ?
C18 C13 H7 119.7 . . ?
C13 C14 C15 119.0(5) . . ?
C13 C14 H8 120.5 . . ?
C15 C14 H8 120.5 . . ?
C16 C15 C14 120.8(6) . . ?
C16 C15 H9 119.6 . . ?
C14 C15 H9 119.6 . . ?
C15 C16 C17 121.1(6) . . ?
C15 C16 S4 118.7(5) . . ?
C17 C16 S4 120.2(4) . . ?
O3 C17 C18 122.2(5) . . ?
O3 C17 C16 120.6(5) . . ?
C18 C17 C16 117.1(5) . . ?
C13 C18 C17 121.3(6) . . ?
C13 C18 S3 117.0(5) . . ?
C17 C18 S3 121.6(4) . . ?
C20 C19 C24 120.3(6) . . ?
C20 C19 H10 119.8 . . ?
C24 C19 H10 119.8 . . ?
C21 C20 C19 120.1(5) . . ?
C21 C20 H11 119.9 . . ?
C19 C20 H11 119.9 . . ?
C20 C21 C22 121.0(6) . . ?
C20 C21 H12 119.5 . . ?
C22 C21 H12 119.5 . . ?
C21 C22 C23 120.0(5) . . ?
C21 C22 S1 119.6(4) . . ?
C23 C22 S1 120.2(4) . . ?
O4 C23 C24 120.7(5) . . ?
O4 C23 C22 121.8(5) . . ?
C24 C23 C22 117.5(5) . . ?
C23 C24 C19 121.0(5) . . ?
C23 C24 S4 121.1(4) . . ?
C19 C24 S4 117.9(4) . . ?
C26 C25 C30 121.5(6) . . ?
C26 C25 H13 119.2 . . ?
C30 C25 H13 119.2 . . ?
C25 C26 C28 119.1(5) . . ?
C25 C26 H14 120.4 . . ?
C28 C26 H14 120.4 . . ?
C29 C27 C28 119.9(5) . . ?
C29 C27 S8 121.9(4) . . ?
C28 C27 S8 118.2(5) . . ?
C26 C28 C27 121.0(6) . . ?
C26 C28 H15 119.5 . . ?
C27 C28 H15 119.5 . . ?
O5 C29 C27 120.9(5) . . ?
O5 C29 C30 120.7(5) . . ?
C27 C29 C30 118.4(5) . . ?
C25 C30 C29 120.1(5) . . ?
C25 C30 S5 118.1(4) . . ?
C29 C30 S5 121.6(4) . . ?
C32 C31 C36 121.8(6) . . ?
C32 C31 H16 119.1 . . ?
C36 C31 H16 119.1 . . ?
C31 C32 C33 118.2(5) . . ?
C31 C32 H17 120.9 . . ?
C33 C32 H17 120.9 . . ?
C34 C33 C32 122.4(5) . . ?
C34 C33 H18 118.8 . . ?
C32 C33 H18 118.8 . . ?
C33 C34 C35 119.1(5) . . ?
C33 C34 S7 118.4(4) . . ?
C35 C34 S7 122.4(4) . . ?
O6 C35 C36 120.7(5) . . ?
O6 C35 C34 120.6(5) . . ?
C36 C35 C34 118.7(5) . . ?
C35 C36 C31 119.7(5) . . ?
C35 C36 S8 122.0(4) . . ?
C31 C36 S8 118.3(4) . . ?
C42 C37 C38 122.2(5) . . ?
C42 C37 H19 118.9 . . ?
C38 C37 H19 118.9 . . ?
C37 C38 C39 117.5(5) . . ?
C37 C38 H20 121.2 . . ?
C39 C38 H20 121.2 . . ?
C40 C39 C38 121.7(5) . . ?
C40 C39 H21 119.1 . . ?
C38 C39 H21 119.1 . . ?
C39 C40 C41 121.4(5) . . ?
C39 C40 S6 118.5(4) . . ?
C41 C40 S6 120.1(4) . . ?
O7 C41 C40 122.8(4) . . ?
O7 C41 C42 120.9(5) . . ?
C40 C41 C42 116.3(5) . . ?
C40 C41 K2 88.0(3) . . ?
C42 C41 K2 155.7(4) . . ?
O7 C41 K3A 48.8(2) . . ?
C40 C41 K3A 133.2(3) . . ?
C42 C41 K3A 89.9(3) . . ?
K2 C41 K3A 70.44(11) . . ?
C37 C42 C41 120.9(5) . . ?
C37 C42 S7 118.1(4) . . ?
C41 C42 S7 120.7(4) . . ?
C44 C43 C48 120.7(6) . . ?
C44 C43 H22 119.7 . . ?
C48 C43 H22 119.7 . . ?
C45 C44 C43 119.2(6) . . ?
C45 C44 H23 120.4 . . ?
C43 C44 H23 120.4 . . ?
C46 C45 C44 120.5(6) . . ?
C46 C45 H24 119.8 . . ?
C44 C45 H24 119.8 . . ?
C45 C46 C47 122.8(6) . . ?
C45 C46 S5 117.4(4) . . ?
C47 C46 S5 119.6(4) . . ?
O8 C47 C46 123.3(5) . . ?
O8 C47 C48 121.3(5) . . ?
C46 C47 C48 115.4(5) . . ?
C46 C47 K2 156.7(4) . . ?
C48 C47 K2 87.6(3) . . ?
O8 C47 K4B 50.1(3) . . ?
C46 C47 K4B 89.4(3) . . ?
C48 C47 K4B 136.2(4) . . ?
K2 C47 K4B 70.17(13) . . ?
C43 C48 C47 121.5(5) . . ?
C43 C48 S6 118.3(4) . . ?
C47 C48 S6 120.3(4) . . ?
O11A C49 H25 109.5 . . ?
O11B C49 H25 120.4 . . ?
O11A C49 H26 109.5 . . ?
O11B C49 H26 118.5 . . ?
H25 C49 H26 109.5 . . ?
O11A C49 H27 109.5 . . ?
O11B C49 H27 86.4 . . ?
H25 C49 H27 109.5 . . ?
H26 C49 H27 109.5 . . ?
O12B C50 H28 117.2 . . ?
O12A C50 H28 109.5 . . ?
O12B C50 H29 85.3 . . ?
O12A C50 H29 109.5 . . ?
H28 C50 H29 109.5 . . ?
O12B C50 H30 122.4 . . ?
O12A C50 H30 109.5 . . ?
H28 C50 H30 109.5 . . ?
H29 C50 H30 109.5 . . ?
S4 K1 S8 125.15(5) . . ?
S4 K1 S2 66.28(4) . 4 ?
S8 K1 S2 75.71(4) . 4 ?
S4 K1 S6 64.21(4) . 4 ?
S8 K1 S6 68.19(4) . 4 ?
S2 K1 S6 73.69(4) 4 4 ?
S4 K1 K2 117.13(5) . . ?
S8 K1 K2 117.72(5) . . ?
S2 K1 K2 134.58(5) 4 . ?
S6 K1 K2 151.27(5) 4 . ?
S4 K1 K4A 105.34(5) . . ?
S8 K1 K4A 102.81(5) . . ?
S2 K1 K4A 77.07(6) 4 . ?
S6 K1 K4A 150.69(6) 4 . ?
K2 K1 K4A 57.97(6) . . ?
S4 K1 K3B 104.44(8) . . ?
S8 K1 K3B 105.97(8) . . ?
S2 K1 K3B 168.16(11) 4 . ?
S6 K1 K3B 95.86(11) 4 . ?
K2 K1 K3B 55.46(11) . . ?
K4A K1 K3B 113.43(12) . . ?
S4 K1 K2 65.67(4) . 4 ?
S8 K1 K2 60.17(4) . 4 ?
S2 K1 K2 37.06(4) 4 4 ?
S6 K1 K2 37.82(3) 4 4 ?
K2 K1 K2 170.78(4) . 4 ?
K4A K1 K2 113.05(6) . 4 ?
K3B K1 K2 133.41(11) . 4 ?
S4 K1 K4B 106.58(7) . . ?
S8 K1 K4B 104.83(8) . . ?
S2 K1 K4B 81.14(9) 4 . ?
S6 K1 K4B 154.80(10) 4 . ?
K2 K1 K4B 53.83(10) . . ?
K4A K1 K4B 4.15(7) . . ?
K3B K1 K4B 109.29(14) . . ?
K2 K1 K4B 117.20(9) 4 . ?
S4 K1 K3A 105.82(4) . . ?
S8 K1 K3A 107.14(4) . . ?
S2 K1 K3A 170.94(5) 4 . ?
S6 K1 K3A 99.16(5) 4 . ?
K2 K1 K3A 52.17(5) . . ?
K4A K1 K3A 110.13(6) . . ?
K3B K1 K3A 3.29(9) . . ?
K2 K1 K3A 136.69(5) 4 . ?
K4B K1 K3A 106.00(10) . . ?
O8 K2 O2 156.34(17) . . ?
O8 K2 O7 85.48(14) . . ?
O2 K2 O7 87.59(14) . . ?
O8 K2 O1 89.20(14) . . ?
O2 K2 O1 87.74(14) . . ?
O7 K2 O1 155.37(16) . . ?
O8 K2 S2 129.60(13) . . ?
O2 K2 S2 70.64(11) . . ?
O7 K2 S2 130.91(12) . . ?
O1 K2 S2 69.45(11) . . ?
O8 K2 S6 70.20(10) . . ?
O2 K2 S6 127.99(13) . . ?
O7 K2 S6 70.18(10) . . ?
O1 K2 S6 130.03(12) . . ?
S2 K2 S6 89.11(7) . . ?
O8 K2 C47 18.06(14) . . ?
O2 K2 C47 169.63(15) . . ?
O7 K2 C47 83.13(13) . . ?
O1 K2 C47 98.78(14) . . ?
S2 K2 C47 119.17(12) . . ?
S6 K2 C47 52.54(11) . . ?
O8 K2 C11 170.16(15) . . ?
O2 K2 C11 18.38(14) . . ?
O7 K2 C11 99.47(14) . . ?
O1 K2 C11 82.78(14) . . ?
S2 K2 C11 52.33(11) . . ?
S6 K2 C11 119.44(12) . . ?
C47 K2 C11 170.31(15) . . ?
O8 K2 C41 80.56(13) . . ?
O2 K2 C41 99.00(14) . . ?
O7 K2 C41 18.03(12) . . ?
O1 K2 C41 167.83(15) . . ?
S2 K2 C41 122.31(11) . . ?
S6 K2 C41 52.17(9) . . ?
C47 K2 C41 73.20(12) . . ?
C11 K2 C41 106.69(13) . . ?
O8 K2 C5 99.00(14) . . ?
O2 K2 C5 84.71(13) . . ?
O7 K2 C5 169.86(15) . . ?
O1 K2 C5 17.80(13) . . ?
S2 K2 C5 51.95(11) . . ?
S6 K2 C5 119.88(11) . . ?
C47 K2 C5 103.93(13) . . ?
C11 K2 C5 74.79(13) . . ?
C41 K2 C5 171.78(14) . . ?
O8 K2 K1 78.59(11) . . ?
O2 K2 K1 77.85(11) . . ?
O7 K2 K1 77.93(10) . . ?
O1 K2 K1 77.45(11) . . ?
S2 K2 K1 134.47(7) . . ?
S6 K2 K1 136.43(7) . . ?
C47 K2 K1 95.62(11) . . ?
C11 K2 K1 94.05(11) . . ?
C41 K2 K1 93.99(10) . . ?
C5 K2 K1 93.97(11) . . ?
O8 K2 K3B 124.26(16) . . ?
O2 K2 K3B 43.69(12) . . ?
O7 K2 K3B 44.05(11) . . ?
O1 K2 K3B 125.43(16) . . ?
S2 K2 K3B 104.69(14) . . ?
S6 K2 K3B 103.13(15) . . ?
C47 K2 K3B 126.62(13) . . ?
C11 K2 K3B 57.74(13) . . ?
C41 K2 K3B 57.61(13) . . ?
C5 K2 K3B 127.54(13) . . ?
K1 K2 K3B 70.33(18) . . ?
O9 K3A O2 96.3(3) . . ?
O9 K3A O7 100.1(3) . . ?
O2 K3A O7 74.46(11) . . ?
O9 K3A S3 75.5(3) . . ?
O2 K3A S3 59.80(9) . . ?
O7 K3A S3 132.80(11) . . ?
O9 K3A S7 80.7(3) . . ?
O2 K3A S7 132.02(12) . . ?
O7 K3A S7 59.34(8) . . ?
S3 K3A S7 154.86(14) . . ?
O9 K3A C41 111.7(3) . . ?
O2 K3A C41 90.76(12) . . ?
O7 K3A C41 20.89(11) . . ?
S3 K3A C41 150.54(10) . . ?
S7 K3A C41 48.73(9) . . ?
O9 K3A C11 106.6(3) . . ?
O2 K3A C11 20.89(12) . . ?
O7 K3A C11 90.79(12) . . ?
S3 K3A C11 48.67(10) . . ?
S7 K3A C11 150.13(11) . . ?
C41 K3A C11 103.12(13) . . ?
O9 K3A S8 170.6(3) . 4_454 ?
O2 K3A S8 75.69(11) . 4_454 ?
O7 K3A S8 73.27(11) . 4_454 ?
S3 K3A S8 103.90(9) . 4_454 ?
S7 K3A S8 100.90(9) . 4_454 ?
C41 K3A S8 64.16(10) . 4_454 ?
C11 K3A S8 67.51(11) . 4_454 ?
O9 K3A K2 103.5(3) . . ?
O2 K3A K2 37.21(8) . . ?
O7 K3A K2 37.47(8) . . ?
S3 K3A K2 96.80(6) . . ?
S7 K3A K2 96.50(6) . . ?
C41 K3A K2 53.96(9) . . ?
C11 K3A K2 53.73(10) . . ?
S8 K3A K2 67.22(6) 4_454 . ?
O9 K3A K1 52.8(3) . . ?
O2 K3A K1 57.44(11) . . ?
O7 K3A K1 57.60(10) . . ?
S3 K3A K1 86.52(8) . . ?
S7 K3A K1 85.52(8) . . ?
C41 K3A K1 77.30(10) . . ?
C11 K3A K1 77.12(11) . . ?
S8 K3A K1 117.93(5) 4_454 . ?
K2 K3A K1 50.75(5) . . ?
O9 K3B O2 108.3(5) . . ?
O9 K3B O7 112.6(5) . . ?
O2 K3B O7 74.98(16) . . ?
O9 K3B S3 82.4(4) . . ?
O2 K3B S3 60.70(12) . . ?
O7 K3B S3 135.67(18) . . ?
O9 K3B S7 88.2(4) . . ?
O2 K3B S7 134.96(19) . . ?
O7 K3B S7 60.03(12) . . ?
S3 K3B S7 164.1(2) . . ?
O9 K3B K2 113.9(5) . . ?
O2 K3B K2 37.40(10) . . ?
O7 K3B K2 37.69(10) . . ?
S3 K3B K2 98.00(12) . . ?
S7 K3B K2 97.56(13) . . ?
O9 K3B K1 59.8(4) . . ?
O2 K3B K1 63.91(19) . . ?
O7 K3B K1 64.02(19) . . ?
S3 K3B K1 93.8(2) . . ?
S7 K3B K1 92.6(2) . . ?
K2 K3B K1 54.20(10) . . ?
O10A K4A O1 79.2(5) . . ?
O10A K4A O8 79.9(5) . . ?
O1 K4A O8 73.61(11) . . ?
O10A K4A S5 87.1(7) . . ?
O1 K4A S5 133.68(11) . . ?
O8 K4A S5 60.43(9) . . ?
O10A K4A S1 87.2(7) . . ?
O1 K4A S1 59.80(9) . . ?
O8 K4A S1 133.23(11) . . ?
S5 K4A S1 163.69(10) . . ?
O10A K4A K2 82.1(3) . . ?
O1 K4A K2 37.57(8) . . ?
O8 K4A K2 36.66(8) . . ?
S5 K4A K2 97.06(6) . . ?
S1 K4A K2 97.29(6) . . ?
O10A K4A K1 137.9(3) . . ?
O1 K4A K1 66.99(10) . . ?
O8 K4A K1 67.32(10) . . ?
S5 K4A K1 98.28(8) . . ?
S1 K4A K1 96.17(8) . . ?
K2 K4A K1 55.82(5) . . ?
O10B K4B O1 98.6(7) . . ?
O10B K4B O8 81.1(7) . . ?
O1 K4B O8 74.68(15) . . ?
O10B K4B S5 81.5(10) . . ?
O1 K4B S5 134.44(18) . . ?
O8 K4B S5 60.23(12) . . ?
O10B K4B S1 111.4(10) . . ?
O1 K4B S1 60.22(12) . . ?
O8 K4B S1 134.24(18) . . ?
S5 K4B S1 160.5(3) . . ?
O10B K4B C5 87.1(9) . . ?
O1 K4B C5 21.21(13) . . ?
O8 K4B C5 90.28(17) . . ?
S5 K4B C5 149.60(19) . . ?
S1 K4B C5 48.95(11) . . ?
O10B K4B C47 64.0(8) . . ?
O1 K4B C47 90.06(17) . . ?
O8 K4B C47 21.07(12) . . ?
S5 K4B C47 48.79(11) . . ?
S1 K4B C47 149.62(19) . . ?
C5 K4B C47 100.95(19) . . ?
O10B K4B K2 89.1(4) . . ?
O1 K4B K2 37.76(10) . . ?
O8 K4B K2 36.92(10) . . ?
S5 K4B K2 97.00(12) . . ?
S1 K4B K2 97.75(12) . . ?
C5 K4B K2 54.55(11) . . ?
C47 K4B K2 53.54(11) . . ?
O10B K4B K1 139.4(5) . . ?
O1 K4B K1 60.38(17) . . ?
O8 K4B K1 60.75(17) . . ?
S5 K4B K1 90.19(18) . . ?
S1 K4B K1 88.79(17) . . ?
C5 K4B K1 80.40(15) . . ?
C47 K4B K1 80.74(15) . . ?
K2 K4B K1 52.39(9) . . ?
C5 O1 K2 127.8(3) . . ?
C5 O1 K4B 109.5(4) . . ?
K2 O1 K4B 98.27(16) . . ?
C5 O1 K4A 117.1(3) . . ?
K2 O1 K4A 97.75(14) . . ?
C11 O2 K2 126.6(4) . . ?
C11 O2 K3B 117.6(4) . . ?
K2 O2 K3B 98.92(17) . . ?
C11 O2 K3A 111.1(3) . . ?
K2 O2 K3A 98.90(14) . . ?
C17 O3 H31 109.5 . . ?
C23 O4 H32 109.5 . . ?
C29 O5 H33 109.5 . . ?
C35 O6 H34 109.5 . . ?
C41 O7 K2 127.1(3) . . ?
C41 O7 K3B 117.1(3) . . ?
K2 O7 K3B 98.26(15) . . ?
C41 O7 K3A 110.4(3) . . ?
K2 O7 K3A 98.54(12) . . ?
C47 O8 K2 127.9(3) . . ?
C47 O8 K4B 108.8(3) . . ?
K2 O8 K4B 97.84(16) . . ?
C47 O8 K4A 115.9(3) . . ?
K2 O8 K4A 98.00(13) . . ?
C49 O11A H35 109.5 . . ?
C49 O11B H36 109.5 . . ?
C50 O12A H37 109.5 . . ?
C50 O12B H38 109.5 . . ?
C6 S1 C22 103.8(2) . . ?
C6 S1 K4B 88.3(2) . . ?
C22 S1 K4B 117.2(2) . . ?
C6 S1 K4A 94.43(18) . . ?
C22 S1 K4A 108.99(19) . . ?
C12 S2 C4 101.8(2) . . ?
C12 S2 K2 100.24(19) . . ?
C4 S2 K2 100.76(19) . . ?
C12 S2 K1 112.59(17) . 4_454 ?
C4 S2 K1 136.09(19) . 4_454 ?
K2 S2 K1 99.16(6) . 4_454 ?
C18 S3 C10 103.8(3) . . ?
C18 S3 K3B 109.4(3) . . ?
C10 S3 K3B 95.1(2) . . ?
C18 S3 K3A 117.07(19) . . ?
C10 S3 K3A 90.42(19) . . ?
C16 S4 C24 100.7(2) . . ?
C16 S4 K1 103.31(19) . . ?
C24 S4 K1 102.73(17) . . ?
C30 S5 C46 105.3(2) . . ?
C30 S5 K4A 106.0(2) . . ?
C46 S5 K4A 96.71(18) . . ?
C30 S5 K4B 114.6(3) . . ?
C46 S5 K4B 90.9(2) . . ?
C40 S6 C48 100.6(2) . . ?
C40 S6 K2 99.78(18) . . ?
C48 S6 K2 98.95(18) . . ?
C40 S6 K1 118.09(18) . 4_454 ?
C48 S6 K1 135.59(17) . 4_454 ?
K2 S6 K1 95.27(6) . 4_454 ?
C34 S7 C42 106.3(2) . . ?
C34 S7 K3B 109.9(3) . . ?
C42 S7 K3B 94.4(2) . . ?
C34 S7 K3A 117.61(19) . . ?
C42 S7 K3A 89.65(18) . . ?
C27 S8 C36 101.4(2) . . ?
C27 S8 K1 102.86(18) . . ?
C36 S8 K1 100.65(19) . . ?
C27 S8 K3A 94.44(18) . 4 ?
C36 S8 K3A 112.87(19) . 4 ?
K1 S8 K3A 138.25(6) . 4 ?

loop_
_geom_bond_atom_site_label_1
_geom_bond_atom_site_label_2
_geom_bond_distance
_geom_bond_site_symmetry_2
_geom_bond_publ_flag
C1 C2 1.372(9) . ?
C1 C6 1.406(7) . ?
C1 H1 0.9500 . ?
C2 C3 1.376(10) . ?
C2 H2 0.9500 . ?
C3 C4 1.413(8) . ?
C3 H3 0.9500 . ?
C4 C5 1.416(8) . ?
C4 S2 1.790(6) . ?
C5 O1 1.320(6) . ?
C5 C6 1.421(7) . ?
C5 K2 3.411(5) . ?
C5 K4B 3.438(7) . ?
C6 S1 1.770(6) . ?
C7 C12 1.380(8) . ?
C7 C8 1.399(10) . ?
C7 H4 0.9500 . ?
C8 C9 1.395(10) . ?
C8 H5 0.9500 . ?
C9 C10 1.383(8) . ?
C9 H6 0.9500 . ?
C10 C11 1.431(8) . ?
C10 S3 1.793(7) . ?
C11 O2 1.327(7) . ?
C11 C12 1.420(8) . ?
C11 K2 3.378(6) . ?
C11 K3A 3.472(6) . ?
C12 S2 1.787(6) . ?
C13 C14 1.382(10) . ?
C13 C18 1.403(7) . ?
C13 H7 0.9500 . ?
C14 C15 1.407(10) . ?
C14 H8 0.9500 . ?
C15 C16 1.383(8) . ?
C15 H9 0.9500 . ?
C16 C17 1.422(9) . ?
C16 S4 1.783(6) . ?
C17 O3 1.340(6) . ?
C17 C18 1.408(8) . ?
C18 S3 1.784(6) . ?
C19 C20 1.385(9) . ?
C19 C24 1.403(7) . ?
C19 H10 0.9500 . ?
C20 C21 1.382(10) . ?
C20 H11 0.9500 . ?
C21 C22 1.390(8) . ?
C21 H12 0.9500 . ?
C22 C23 1.444(7) . ?
C22 S1 1.772(6) . ?
C23 O4 1.329(6) . ?
C23 C24 1.402(8) . ?
C24 S4 1.787(6) . ?
C25 C26 1.380(9) . ?
C25 C30 1.393(8) . ?
C25 H13 0.9500 . ?
C26 C28 1.396(9) . ?
C26 H14 0.9500 . ?
C27 C29 1.407(8) . ?
C27 C28 1.409(7) . ?
C27 S8 1.780(6) . ?
C28 H15 0.9500 . ?
C29 O5 1.343(6) . ?
C29 C30 1.427(8) . ?
C30 S5 1.777(6) . ?
C31 C32 1.366(9) . ?
C31 C36 1.411(8) . ?
C31 H16 0.9500 . ?
C32 C33 1.386(9) . ?
C32 H17 0.9500 . ?
C33 C34 1.384(7) . ?
C33 H18 0.9500 . ?
C34 C35 1.427(7) . ?
C34 S7 1.774(6) . ?
C35 O6 1.341(6) . ?
C35 C36 1.387(8) . ?
C36 S8 1.791(6) . ?
C37 C42 1.385(7) . ?
C37 C38 1.388(9) . ?
C37 H19 0.9500 . ?
C38 C39 1.395(9) . ?
C38 H20 0.9500 . ?
C39 C40 1.385(7) . ?
C39 H21 0.9500 . ?
C40 C41 1.415(7) . ?
C40 S6 1.793(5) . ?
C41 O7 1.313(6) . ?
C41 C42 1.426(7) . ?
C41 K2 3.384(5) . ?
C41 K3A 3.454(5) . ?
C42 S7 1.776(6) . ?
C43 C44 1.385(9) . ?
C43 C48 1.393(7) . ?
C43 H22 0.9500 . ?
C44 C45 1.380(10) . ?
C44 H23 0.9500 . ?
C45 C46 1.378(8) . ?
C45 H24 0.9500 . ?
C46 C47 1.409(7) . ?
C46 S5 1.810(6) . ?
C47 O8 1.324(7) . ?
C47 C48 1.421(8) . ?
C47 K2 3.369(5) . ?
C47 K4B 3.484(7) . ?
C48 S6 1.793(6) . ?
C49 O11A 1.378(11) . ?
C49 O11B 1.408(17) . ?
C49 H25 0.9800 . ?
C49 H26 0.9800 . ?
C49 H27 0.9800 . ?
C50 O12B 1.361(17) . ?
C50 O12A 1.411(11) . ?
C50 H28 0.9800 . ?
C50 H29 0.9800 . ?
C50 H30 0.9800 . ?
K1 S4 3.1975(16) . ?
K1 S8 3.2286(16) . ?
K1 S2 3.2512(17) 4 ?
K1 S6 3.4027(17) 4 ?
K1 K2 3.867(2) . ?
K1 K4A 4.277(4) . ?
K1 K3B 4.489(10) . ?
K1 K2 4.640(2) 4 ?
K1 K4B 4.686(9) . ?
K1 K3A 4.867(4) . ?
K2 O8 2.389(4) . ?
K2 O2 2.414(4) . ?
K2 O7 2.426(4) . ?
K2 O1 2.438(4) . ?
K2 S2 2.832(2) . ?
K2 S6 2.857(2) . ?
K2 K3B 3.927(5) . ?
K3A O9 2.751(15) . ?
K3A O2 2.768(4) . ?
K3A O7 2.770(4) . ?
K3A S3 3.283(2) . ?
K3A S7 3.296(2) . ?
K3A S8 3.483(4) 4_454 ?
K3B O9 2.318(18) . ?
K3B O2 2.746(6) . ?
K3B O7 2.759(6) . ?
K3B S3 3.231(5) . ?
K3B S7 3.252(5) . ?
K4A O10A 2.688(19) . ?
K4A O1 2.812(4) . ?
K4A O8 2.846(4) . ?
K4A S5 3.219(3) . ?
K4A S1 3.274(2) . ?
K4B O10B 2.44(3) . ?
K4B O1 2.764(6) . ?
K4B O8 2.824(6) . ?
K4B S5 3.249(5) . ?
K4B S1 3.272(5) . ?
O3 H31 0.8400 . ?
O4 H32 0.8400 . ?
O5 H33 0.8400 . ?
O6 H34 0.8400 . ?
O11A H35 0.8400 . ?
O11B H36 0.8400 . ?
O12A H37 0.8400 . ?
O12B H38 0.8400 . ?
S2 K1 3.2512(17) 4_454 ?
S6 K1 3.4027(17) 4_454 ?
S8 K3A 3.483(4) 4 ?

loop_
_geom_hbond_atom_site_label_D
_geom_hbond_atom_site_label_H
_geom_hbond_atom_site_label_A
_geom_hbond_distance_DH
_geom_hbond_distance_HA
_geom_hbond_distance_DA
_geom_hbond_angle_DHA
_geom_hbond_site_symmetry_A
O3 H31 O2 0.84 1.64 2.455(6) 164.5 .
O4 H32 O1 0.84 1.63 2.447(5) 163.2 .
O5 H33 O8 0.84 1.66 2.459(5) 159.0 .
O6 H34 O7 0.84 1.70 2.455(5) 148.2 .

loop_
_geom_torsion_atom_site_label_1
_geom_torsion_atom_site_label_2
_geom_torsion_atom_site_label_3
_geom_torsion_atom_site_label_4
_geom_torsion
_geom_torsion_site_symmetry_1
_geom_torsion_site_symmetry_2
_geom_torsion_site_symmetry_3
_geom_torsion_site_symmetry_4
_geom_torsion_publ_flag
C6 C1 C2 C3 0.7(9) . . . . ?
C1 C2 C3 C4 0.7(10) . . . . ?
C2 C3 C4 C5 -3.1(9) . . . . ?
C2 C3 C4 S2 179.5(5) . . . . ?
C3 C4 C5 O1 -176.4(5) . . . . ?
S2 C4 C5 O1 1.0(7) . . . . ?
C3 C4 C5 C6 3.8(8) . . . . ?
S2 C4 C5 C6 -178.8(4) . . . . ?
C3 C4 C5 K2 -171.6(5) . . . . ?
S2 C4 C5 K2 5.8(4) . . . . ?
C3 C4 C5 K4B -114.6(6) . . . . ?
S2 C4 C5 K4B 62.8(7) . . . . ?
C2 C1 C6 C5 0.2(8) . . . . ?
C2 C1 C6 S1 177.5(5) . . . . ?
O1 C5 C6 C1 177.8(5) . . . . ?
C4 C5 C6 C1 -2.4(7) . . . . ?
K2 C5 C6 C1 166.3(6) . . . . ?
K4B C5 C6 C1 140.1(5) . . . . ?
O1 C5 C6 S1 0.5(7) . . . . ?
C4 C5 C6 S1 -179.6(4) . . . . ?
K2 C5 C6 S1 -10.9(11) . . . . ?
K4B C5 C6 S1 -37.1(4) . . . . ?
C12 C7 C8 C9 -0.5(9) . . . . ?
C7 C8 C9 C10 0.7(9) . . . . ?
C8 C9 C10 C11 -1.3(9) . . . . ?
C8 C9 C10 S3 -176.8(5) . . . . ?
C9 C10 C11 O2 -179.4(5) . . . . ?
S3 C10 C11 O2 -4.0(7) . . . . ?
C9 C10 C11 C12 1.5(8) . . . . ?
S3 C10 C11 C12 177.0(4) . . . . ?
C9 C10 C11 K2 -172.0(7) . . . . ?
S3 C10 C11 K2 3.4(12) . . . . ?
C9 C10 C11 K3A -141.7(5) . . . . ?
S3 C10 C11 K3A 33.8(4) . . . . ?
C8 C7 C12 C11 0.8(9) . . . . ?
C8 C7 C12 S2 177.7(5) . . . . ?
O2 C11 C12 C7 179.7(5) . . . . ?
C10 C11 C12 C7 -1.3(7) . . . . ?
K2 C11 C12 C7 176.2(5) . . . . ?
K3A C11 C12 C7 118.5(6) . . . . ?
O2 C11 C12 S2 2.8(7) . . . . ?
C10 C11 C12 S2 -178.2(4) . . . . ?
K2 C11 C12 S2 -0.7(4) . . . . ?
K3A C11 C12 S2 -58.4(6) . . . . ?
C18 C13 C14 C15 0.3(9) . . . . ?
C13 C14 C15 C16 2.3(9) . . . . ?
C14 C15 C16 C17 -4.2(9) . . . . ?
C14 C15 C16 S4 176.7(5) . . . . ?
C15 C16 C17 O3 -176.4(5) . . . . ?
S4 C16 C17 O3 2.8(7) . . . . ?
C15 C16 C17 C18 3.4(8) . . . . ?
S4 C16 C17 C18 -177.4(4) . . . . ?
C14 C13 C18 C17 -0.9(8) . . . . ?
C14 C13 C18 S3 175.1(5) . . . . ?
O3 C17 C18 C13 178.9(5) . . . . ?
C16 C17 C18 C13 -0.9(8) . . . . ?
O3 C17 C18 S3 3.0(7) . . . . ?
C16 C17 C18 S3 -176.7(4) . . . . ?
C24 C19 C20 C21 -2.2(10) . . . . ?
C19 C20 C21 C22 1.3(10) . . . . ?
C20 C21 C22 C23 0.7(9) . . . . ?
C20 C21 C22 S1 -174.0(5) . . . . ?
C21 C22 C23 O4 178.8(5) . . . . ?
S1 C22 C23 O4 -6.5(7) . . . . ?
C21 C22 C23 C24 -1.8(8) . . . . ?
S1 C22 C23 C24 172.9(4) . . . . ?
O4 C23 C24 C19 -179.7(5) . . . . ?
C22 C23 C24 C19 0.9(8) . . . . ?
O4 C23 C24 S4 1.7(7) . . . . ?
C22 C23 C24 S4 -177.7(4) . . . . ?
C20 C19 C24 C23 1.1(9) . . . . ?
C20 C19 C24 S4 179.7(5) . . . . ?
C30 C25 C26 C28 -0.6(9) . . . . ?
C25 C26 C28 C27 0.4(9) . . . . ?
C29 C27 C28 C26 -0.3(8) . . . . ?
S8 C27 C28 C26 -177.9(5) . . . . ?
C28 C27 C29 O5 -178.8(5) . . . . ?
S8 C27 C29 O5 -1.2(7) . . . . ?
C28 C27 C29 C30 0.2(7) . . . . ?
S8 C27 C29 C30 177.8(4) . . . . ?
C26 C25 C30 C29 0.5(8) . . . . ?
C26 C25 C30 S5 175.1(5) . . . . ?
O5 C29 C30 C25 178.7(5) . . . . ?
C27 C29 C30 C25 -0.4(7) . . . . ?
O5 C29 C30 S5 4.3(7) . . . . ?
C27 C29 C30 S5 -174.8(4) . . . . ?
C36 C31 C32 C33 -1.6(10) . . . . ?
C31 C32 C33 C34 -0.8(10) . . . . ?
C32 C33 C34 C35 0.8(9) . . . . ?
C32 C33 C34 S7 -174.7(5) . . . . ?
C33 C34 C35 O6 -176.5(5) . . . . ?
S7 C34 C35 O6 -1.2(7) . . . . ?
C33 C34 C35 C36 1.6(8) . . . . ?
S7 C34 C35 C36 176.9(4) . . . . ?
O6 C35 C36 C31 174.2(5) . . . . ?
C34 C35 C36 C31 -3.9(8) . . . . ?
O6 C35 C36 S8 -3.5(8) . . . . ?
C34 C35 C36 S8 178.5(4) . . . . ?
C32 C31 C36 C35 4.0(9) . . . . ?
C32 C31 C36 S8 -178.3(5) . . . . ?
C42 C37 C38 C39 0.6(11) . . . . ?
C37 C38 C39 C40 -0.5(11) . . . . ?
C38 C39 C40 C41 0.3(10) . . . . ?
C38 C39 C40 S6 -179.2(5) . . . . ?
C39 C40 C41 O7 -179.5(5) . . . . ?
S6 C40 C41 O7 0.0(7) . . . . ?
C39 C40 C41 C42 -0.1(8) . . . . ?
S6 C40 C41 C42 179.4(4) . . . . ?
C39 C40 C41 K2 -178.1(5) . . . . ?
S6 C40 C41 K2 1.4(4) . . . . ?
C39 C40 C41 K3A -117.6(6) . . . . ?
S6 C40 C41 K3A 61.9(6) . . . . ?
C38 C37 C42 C41 -0.4(9) . . . . ?
C38 C37 C42 S7 173.0(5) . . . . ?
O7 C41 C42 C37 179.6(5) . . . . ?
C40 C41 C42 C37 0.2(7) . . . . ?
K2 C41 C42 C37 175.2(6) . . . . ?
K3A C41 C42 C37 139.9(5) . . . . ?
O7 C41 C42 S7 6.4(7) . . . . ?
C40 C41 C42 S7 -173.0(4) . . . . ?
K2 C41 C42 S7 2.0(11) . . . . ?
K3A C41 C42 S7 -33.3(4) . . . . ?
C48 C43 C44 C45 -0.2(9) . . . . ?
C43 C44 C45 C46 -1.9(9) . . . . ?
C44 C45 C46 C47 1.2(9) . . . . ?
C44 C45 C46 S5 -172.9(5) . . . . ?
C45 C46 C47 O8 179.8(5) . . . . ?
S5 C46 C47 O8 -6.2(7) . . . . ?
C45 C46 C47 C48 1.5(7) . . . . ?
S5 C46 C47 C48 175.5(4) . . . . ?
C45 C46 C47 K2 -169.0(7) . . . . ?
S5 C46 C47 K2 5.0(11) . . . . ?
C45 C46 C47 K4B -141.0(5) . . . . ?
S5 C46 C47 K4B 33.0(4) . . . . ?
C44 C43 C48 C47 3.0(9) . . . . ?
C44 C43 C48 S6 -177.0(5) . . . . ?
O8 C47 C48 C43 178.1(5) . . . . ?
C46 C47 C48 C43 -3.6(7) . . . . ?
K2 C47 C48 C43 172.7(5) . . . . ?
K4B C47 C48 C43 114.9(6) . . . . ?
O8 C47 C48 S6 -1.9(7) . . . . ?
C46 C47 C48 S6 176.4(4) . . . . ?
K2 C47 C48 S6 -7.3(3) . . . . ?
K4B C47 C48 S6 -65.1(6) . . . . ?
C46 C47 K2 O8 -16.8(8) . . . . ?
C48 C47 K2 O8 171.7(6) . . . . ?
K4B C47 K2 O8 -46.8(4) . . . . ?
O8 C47 K2 O2 -69.8(10) . . . . ?
C46 C47 K2 O2 -86.6(12) . . . . ?
C48 C47 K2 O2 101.9(9) . . . . ?
K4B C47 K2 O2 -116.6(9) . . . . ?
O8 C47 K2 O7 -96.5(4) . . . . ?
C46 C47 K2 O7 -113.3(9) . . . . ?
C48 C47 K2 O7 75.2(3) . . . . ?
K4B C47 K2 O7 -143.3(2) . . . . ?
O8 C47 K2 O1 58.7(4) . . . . ?
C46 C47 K2 O1 41.9(9) . . . . ?
C48 C47 K2 O1 -129.6(3) . . . . ?
K4B C47 K2 O1 11.9(2) . . . . ?
O8 C47 K2 S2 130.0(4) . . . . ?
C46 C47 K2 S2 113.2(9) . . . . ?
C48 C47 K2 S2 -58.3(3) . . . . ?
K4B C47 K2 S2 83.2(2) . . . . ?
O8 C47 K2 S6 -166.7(4) . . . . ?
C46 C47 K2 S6 176.4(9) . . . . ?
C48 C47 K2 S6 5.0(2) . . . . ?
K4B C47 K2 S6 146.4(2) . . . . ?
O8 C47 K2 C41 -111.9(4) . . . . ?
C46 C47 K2 C41 -128.7(9) . . . . ?
C48 C47 K2 C41 59.8(3) . . . . ?
K4B C47 K2 C41 -158.7(2) . . . . ?
O8 C47 K2 C5 76.1(4) . . . . ?
C46 C47 K2 C5 59.3(9) . . . . ?
C48 C47 K2 C5 -112.2(3) . . . . ?
K4B C47 K2 C5 29.3(2) . . . . ?
O8 C47 K2 K1 -19.4(4) . . . . ?
C46 C47 K2 K1 -36.2(9) . . . . ?
C48 C47 K2 K1 152.3(3) . . . . ?
K4B C47 K2 K1 -66.23(19) . . . . ?
O8 C47 K2 K3B -89.0(5) . . . . ?
C46 C47 K2 K3B -105.9(9) . . . . ?
C48 C47 K2 K3B 82.7(4) . . . . ?
K4B C47 K2 K3B -135.8(3) . . . . ?
C12 C11 K2 O2 174.8(6) . . . . ?
C10 C11 K2 O2 -11.0(8) . . . . ?
K3A C11 K2 O2 -43.4(4) . . . . ?
O2 C11 K2 O7 50.4(4) . . . . ?
C12 C11 K2 O7 -134.8(3) . . . . ?
C10 C11 K2 O7 39.4(9) . . . . ?
K3A C11 K2 O7 6.97(15) . . . . ?
O2 C11 K2 O1 -104.8(4) . . . . ?
C12 C11 K2 O1 70.0(3) . . . . ?
C10 C11 K2 O1 -115.8(9) . . . . ?
K3A C11 K2 O1 -148.23(15) . . . . ?
O2 C11 K2 S2 -174.4(4) . . . . ?
C12 C11 K2 S2 0.5(2) . . . . ?
C10 C11 K2 S2 174.6(10) . . . . ?
K3A C11 K2 S2 142.21(15) . . . . ?
O2 C11 K2 S6 122.9(4) . . . . ?
C12 C11 K2 S6 -62.2(3) . . . . ?
C10 C11 K2 S6 111.9(9) . . . . ?
K3A C11 K2 S6 79.48(14) . . . . ?
O2 C11 K2 C41 67.4(4) . . . . ?
C12 C11 K2 C41 -117.8(3) . . . . ?
C10 C11 K2 C41 56.4(9) . . . . ?
K3A C11 K2 C41 23.95(16) . . . . ?
O2 C11 K2 C5 -121.0(4) . . . . ?
C12 C11 K2 C5 53.8(3) . . . . ?
C10 C11 K2 C5 -132.0(9) . . . . ?
K3A C11 K2 C5 -164.46(16) . . . . ?
O2 C11 K2 K1 -28.0(4) . . . . ?
C12 C11 K2 K1 146.8(3) . . . . ?
C10 C11 K2 K1 -39.0(9) . . . . ?
K3A C11 K2 K1 -71.44(11) . . . . ?
O2 C11 K2 K3B 35.7(4) . . . . ?
C12 C11 K2 K3B -149.5(4) . . . . ?
C10 C11 K2 K3B 24.7(9) . . . . ?
K3A C11 K2 K3B -7.78(14) . . . . ?
O7 C41 K2 O8 104.6(4) . . . . ?
C40 C41 K2 O8 -73.2(3) . . . . ?
C42 C41 K2 O8 111.3(8) . . . . ?
K3A C41 K2 O8 149.10(15) . . . . ?
O7 C41 K2 O2 -51.4(4) . . . . ?
C40 C41 K2 O2 130.8(3) . . . . ?
C42 C41 K2 O2 -44.7(8) . . . . ?
K3A C41 K2 O2 -6.93(15) . . . . ?
C40 C41 K2 O7 -177.8(6) . . . . ?
C42 C41 K2 O7 6.6(7) . . . . ?
K3A C41 K2 O7 44.5(4) . . . . ?
O7 C41 K2 O1 71.6(8) . . . . ?
C40 C41 K2 O1 -106.2(7) . . . . ?
C42 C41 K2 O1 78.3(11) . . . . ?
K3A C41 K2 O1 116.1(7) . . . . ?
O7 C41 K2 S2 -124.1(4) . . . . ?
C40 C41 K2 S2 58.1(3) . . . . ?
C42 C41 K2 S2 -117.5(8) . . . . ?
K3A C41 K2 S2 -79.65(14) . . . . ?
O7 C41 K2 S6 176.8(4) . . . . ?
C40 C41 K2 S6 -1.0(2) . . . . ?
C42 C41 K2 S6 -176.5(9) . . . . ?
K3A C41 K2 S6 -138.70(14) . . . . ?
O7 C41 K2 C47 121.6(4) . . . . ?
C40 C41 K2 C47 -56.2(3) . . . . ?
C42 C41 K2 C47 128.2(8) . . . . ?
K3A C41 K2 C47 166.05(16) . . . . ?
O7 C41 K2 C11 -68.5(4) . . . . ?
C40 C41 K2 C11 113.6(3) . . . . ?
C42 C41 K2 C11 -61.9(8) . . . . ?
K3A C41 K2 C11 -24.07(16) . . . . ?
O7 C41 K2 K1 26.9(4) . . . . ?
C40 C41 K2 K1 -150.9(3) . . . . ?
C42 C41 K2 K1 33.6(8) . . . . ?
K3A C41 K2 K1 71.38(10) . . . . ?
O7 C41 K2 K3B -36.7(4) . . . . ?
C40 C41 K2 K3B 145.4(4) . . . . ?
C42 C41 K2 K3B -30.1(8) . . . . ?
K3A C41 K2 K3B 7.72(14) . . . . ?
O1 C5 K2 O8 -57.3(4) . . . . ?
C4 C5 K2 O8 130.0(3) . . . . ?
C6 C5 K2 O8 -39.9(9) . . . . ?
K4B C5 K2 O8 -12.0(2) . . . . ?
O1 C5 K2 O2 99.1(4) . . . . ?
C4 C5 K2 O2 -73.5(3) . . . . ?
C6 C5 K2 O2 116.5(9) . . . . ?
K4B C5 K2 O2 144.5(2) . . . . ?
O1 C5 K2 O7 58.3(10) . . . . ?
C4 C5 K2 O7 -114.4(9) . . . . ?
C6 C5 K2 O7 75.7(13) . . . . ?
K4B C5 K2 O7 103.7(9) . . . . ?
C4 C5 K2 O1 -172.7(6) . . . . ?
C6 C5 K2 O1 17.4(7) . . . . ?
K4B C5 K2 O1 45.3(4) . . . . ?
O1 C5 K2 S2 168.6(5) . . . . ?
C4 C5 K2 S2 -4.1(3) . . . . ?
C6 C5 K2 S2 -174.0(9) . . . . ?
K4B C5 K2 S2 -146.0(2) . . . . ?
O1 C5 K2 S6 -129.6(4) . . . . ?
C4 C5 K2 S6 57.7(3) . . . . ?
C6 C5 K2 S6 -112.2(9) . . . . ?
K4B C5 K2 S6 -84.2(2) . . . . ?
O1 C5 K2 C47 -75.1(4) . . . . ?
C4 C5 K2 C47 112.3(3) . . . . ?
C6 C5 K2 C47 -57.7(9) . . . . ?
K4B C5 K2 C47 -29.7(2) . . . . ?
O1 C5 K2 C11 114.9(4) . . . . ?
C4 C5 K2 C11 -57.8(3) . . . . ?
C6 C5 K2 C11 132.3(9) . . . . ?
K4B C5 K2 C11 160.2(2) . . . . ?
O1 C5 K2 K1 21.7(4) . . . . ?
C4 C5 K2 K1 -150.9(3) . . . . ?
C6 C5 K2 K1 39.1(9) . . . . ?
K4B C5 K2 K1 67.09(19) . . . . ?
O1 C5 K2 K3B 89.9(5) . . . . ?
C4 C5 K2 K3B -82.8(4) . . . . ?
C6 C5 K2 K3B 107.3(9) . . . . ?
K4B C5 K2 K3B 135.2(3) . . . . ?
S4 K1 K2 O8 137.71(11) . . . . ?
S8 K1 K2 O8 -42.10(11) . . . . ?
S2 K1 K2 O8 55.17(12) 4 . . . ?
S6 K1 K2 O8 -136.99(12) 4 . . . ?
K4A K1 K2 O8 46.00(10) . . . . ?
K3B K1 K2 O8 -133.00(13) . . . . ?
K4B K1 K2 O8 46.42(12) . . . . ?
K3A K1 K2 O8 -132.87(11) . . . . ?
S4 K1 K2 O2 -44.40(11) . . . . ?
S8 K1 K2 O2 135.78(11) . . . . ?
S2 K1 K2 O2 -126.95(11) 4 . . . ?
S6 K1 K2 O2 40.89(14) 4 . . . ?
K4A K1 K2 O2 -136.12(11) . . . . ?
K3B K1 K2 O2 44.88(12) . . . . ?
K4B K1 K2 O2 -135.70(13) . . . . ?
K3A K1 K2 O2 45.02(10) . . . . ?
S4 K1 K2 O7 -134.53(10) . . . . ?
S8 K1 K2 O7 45.66(10) . . . . ?
S2 K1 K2 O7 142.93(10) 4 . . . ?
S6 K1 K2 O7 -49.23(14) 4 . . . ?
K4A K1 K2 O7 133.75(10) . . . . ?
K3B K1 K2 O7 -45.24(12) . . . . ?
K4B K1 K2 O7 134.18(12) . . . . ?
K3A K1 K2 O7 -45.11(9) . . . . ?
S4 K1 K2 O1 45.98(11) . . . . ?
S8 K1 K2 O1 -133.84(11) . . . . ?
S2 K1 K2 O1 -36.57(13) 4 . . . ?
S6 K1 K2 O1 131.27(13) 4 . . . ?
K4A K1 K2 O1 -45.74(10) . . . . ?
K3B K1 K2 O1 135.26(13) . . . . ?
K4B K1 K2 O1 -45.32(12) . . . . ?
K3A K1 K2 O1 135.40(11) . . . . ?
S4 K1 K2 S2 2.23(12) . . . . ?
S8 K1 K2 S2 -177.58(9) . . . . ?
S2 K1 K2 S2 -80.32(13) 4 . . . ?
S6 K1 K2 S2 87.52(13) 4 . . . ?
K4A K1 K2 S2 -89.49(10) . . . . ?
K3B K1 K2 S2 91.52(13) . . . . ?
K4B K1 K2 S2 -89.06(12) . . . . ?
K3A K1 K2 S2 91.65(10) . . . . ?
S4 K1 K2 S6 -177.81(9) . . . . ?
S8 K1 K2 S6 2.37(12) . . . . ?
S2 K1 K2 S6 99.64(11) 4 . . . ?
S6 K1 K2 S6 -92.52(15) 4 . . . ?
K4A K1 K2 S6 90.47(10) . . . . ?
K3B K1 K2 S6 -88.53(12) . . . . ?
K4B K1 K2 S6 90.89(12) . . . . ?
K3A K1 K2 S6 -88.39(10) . . . . ?
S4 K1 K2 C47 143.75(10) . . . . ?
S8 K1 K2 C47 -36.06(11) . . . . ?
S2 K1 K2 C47 61.20(12) 4 . . . ?
S6 K1 K2 C47 -130.96(12) 4 . . . ?
K4A K1 K2 C47 52.03(10) . . . . ?
K3B K1 K2 C47 -126.97(13) . . . . ?
K4B K1 K2 C47 52.45(12) . . . . ?
K3A K1 K2 C47 -126.83(10) . . . . ?
S4 K1 K2 C11 -35.69(11) . . . . ?
S8 K1 K2 C11 144.49(10) . . . . ?
S2 K1 K2 C11 -118.24(11) 4 . . . ?
S6 K1 K2 C11 49.60(14) 4 . . . ?
K4A K1 K2 C11 -127.41(11) . . . . ?
K3B K1 K2 C11 53.59(12) . . . . ?
K4B K1 K2 C11 -126.99(12) . . . . ?
K3A K1 K2 C11 53.72(10) . . . . ?
S4 K1 K2 C41 -142.76(9) . . . . ?
S8 K1 K2 C41 37.42(10) . . . . ?
S2 K1 K2 C41 134.69(10) 4 . . . ?
S6 K1 K2 C41 -57.47(14) 4 . . . ?
K4A K1 K2 C41 125.52(10) . . . . ?
K3B K1 K2 C41 -53.48(11) . . . . ?
K4B K1 K2 C41 125.94(12) . . . . ?
K3A K1 K2 C41 -53.35(9) . . . . ?
S4 K1 K2 C5 39.32(11) . . . . ?
S8 K1 K2 C5 -140.50(10) . . . . ?
S2 K1 K2 C5 -43.23(12) 4 . . . ?
S6 K1 K2 C5 124.61(12) 4 . . . ?
K4A K1 K2 C5 -52.40(10) . . . . ?
K3B K1 K2 C5 128.60(13) . . . . ?
K4B K1 K2 C5 -51.98(12) . . . . ?
K3A K1 K2 C5 128.73(10) . . . . ?
S4 K1 K2 K3B -89.28(9) . . . . ?
S8 K1 K2 K3B 90.90(9) . . . . ?
S2 K1 K2 K3B -171.83(10) 4 . . . ?
S6 K1 K2 K3B -3.99(13) 4 . . . ?
K4A K1 K2 K3B 179.00(9) . . . . ?
K4B K1 K2 K3B 179.42(11) . . . . ?
K3A K1 K2 K3B 0.13(9) . . . . ?
O7 C41 K3A O9 -59.0(4) . . . . ?
C40 C41 K3A O9 -158.5(5) . . . . ?
C42 C41 K3A O9 74.2(4) . . . . ?
K2 C41 K3A O9 -91.2(3) . . . . ?
O7 C41 K3A O2 38.2(3) . . . . ?
C40 C41 K3A O2 -61.4(5) . . . . ?
C42 C41 K3A O2 171.3(3) . . . . ?
K2 C41 K3A O2 5.97(13) . . . . ?
C40 C41 K3A O7 -99.5(6) . . . . ?
C42 C41 K3A O7 133.2(5) . . . . ?
K2 C41 K3A O7 -32.2(3) . . . . ?
O7 C41 K3A S3 40.2(5) . . . . ?
C40 C41 K3A S3 -59.4(6) . . . . ?
C42 C41 K3A S3 173.3(4) . . . . ?
K2 C41 K3A S3 8.0(3) . . . . ?
O7 C41 K3A S7 -113.4(3) . . . . ?
C40 C41 K3A S7 147.1(5) . . . . ?
C42 C41 K3A S7 19.8(3) . . . . ?
K2 C41 K3A S7 -145.57(15) . . . . ?
O7 C41 K3A C11 55.1(3) . . . . ?
C40 C41 K3A C11 -44.4(5) . . . . ?
C42 C41 K3A C11 -171.7(3) . . . . ?
K2 C41 K3A C11 22.96(15) . . . . ?
O7 C41 K3A S8 111.8(3) . . . 4_454 ?
C40 C41 K3A S8 12.3(4) . . . 4_454 ?
C42 C41 K3A S8 -115.0(3) . . . 4_454 ?
K2 C41 K3A S8 79.64(8) . . . 4_454 ?
O7 C41 K3A K2 32.2(3) . . . . ?
C40 C41 K3A K2 -67.3(4) . . . . ?
C42 C41 K3A K2 165.4(3) . . . . ?
O7 C41 K3A K1 -18.2(3) . . . . ?
C40 C41 K3A K1 -117.7(5) . . . . ?
C42 C41 K3A K1 115.0(3) . . . . ?
K2 C41 K3A K1 -50.35(7) . . . . ?
O2 C11 K3A O9 62.7(5) . . . . ?
C12 C11 K3A O9 158.5(6) . . . . ?
C10 C11 K3A O9 -73.1(5) . . . . ?
K2 C11 K3A O9 94.7(3) . . . . ?
C12 C11 K3A O2 95.8(6) . . . . ?
C10 C11 K3A O2 -135.8(5) . . . . ?
K2 C11 K3A O2 32.0(3) . . . . ?
O2 C11 K3A O7 -38.0(3) . . . . ?
C12 C11 K3A O7 57.8(6) . . . . ?
C10 C11 K3A O7 -173.8(4) . . . . ?
K2 C11 K3A O7 -6.02(13) . . . . ?
O2 C11 K3A S3 115.2(4) . . . . ?
C12 C11 K3A S3 -149.0(6) . . . . ?
C10 C11 K3A S3 -20.6(3) . . . . ?
K2 C11 K3A S3 147.21(17) . . . . ?
O2 C11 K3A S7 -37.6(5) . . . . ?
C12 C11 K3A S7 58.2(7) . . . . ?
C10 C11 K3A S7 -173.4(4) . . . . ?
K2 C11 K3A S7 -5.6(4) . . . . ?
O2 C11 K3A C41 -55.1(4) . . . . ?
C12 C11 K3A C41 40.7(6) . . . . ?
C10 C11 K3A C41 169.2(3) . . . . ?
K2 C11 K3A C41 -23.03(14) . . . . ?
O2 C11 K3A S8 -109.5(3) . . . 4_454 ?
C12 C11 K3A S8 -13.7(5) . . . 4_454 ?
C10 C11 K3A S8 114.7(3) . . . 4_454 ?
K2 C11 K3A S8 -77.52(9) . . . 4_454 ?
O2 C11 K3A K2 -32.0(3) . . . . ?
C12 C11 K3A K2 63.8(5) . . . . ?
C10 C11 K3A K2 -167.8(4) . . . . ?
O2 C11 K3A K1 18.4(3) . . . . ?
C12 C11 K3A K1 114.2(5) . . . . ?
C10 C11 K3A K1 -117.4(3) . . . . ?
K2 C11 K3A K1 50.42(7) . . . . ?
O8 K2 K3A O9 67.7(3) . . . . ?
O2 K2 K3A O9 -82.7(3) . . . . ?
O7 K2 K3A O9 89.0(3) . . . . ?
O1 K2 K3A O9 -58.7(3) . . . . ?
S2 K2 K3A O9 -130.4(3) . . . . ?
S6 K2 K3A O9 139.0(3) . . . . ?
C47 K2 K3A O9 90.4(3) . . . . ?
C11 K2 K3A O9 -100.9(3) . . . . ?
C41 K2 K3A O9 107.2(3) . . . . ?
C5 K2 K3A O9 -81.6(3) . . . . ?
K1 K2 K3A O9 3.1(3) . . . . ?
K3B K2 K3A O9 2.1(8) . . . . ?
O8 K2 K3A O2 150.4(2) . . . . ?
O7 K2 K3A O2 171.7(2) . . . . ?
O1 K2 K3A O2 24.0(2) . . . . ?
S2 K2 K3A O2 -47.74(17) . . . . ?
S6 K2 K3A O2 -138.31(18) . . . . ?
C47 K2 K3A O2 173.1(2) . . . . ?
C11 K2 K3A O2 -18.22(19) . . . . ?
C41 K2 K3A O2 -170.1(2) . . . . ?
C5 K2 K3A O2 1.1(2) . . . . ?
K1 K2 K3A O2 85.81(17) . . . . ?
K3B K2 K3A O2 84.7(7) . . . . ?
O8 K2 K3A O7 -21.4(2) . . . . ?
O2 K2 K3A O7 -171.7(2) . . . . ?
O1 K2 K3A O7 -147.7(2) . . . . ?
S2 K2 K3A O7 140.54(16) . . . . ?
S6 K2 K3A O7 49.97(15) . . . . ?
C47 K2 K3A O7 1.4(2) . . . . ?
C11 K2 K3A O7 170.1(2) . . . . ?
C41 K2 K3A O7 18.19(17) . . . . ?
C5 K2 K3A O7 -170.6(2) . . . . ?
K1 K2 K3A O7 -85.91(15) . . . . ?
K3B K2 K3A O7 -87.0(7) . . . . ?
O8 K2 K3A S3 144.39(15) . . . . ?
O2 K2 K3A S3 -5.96(15) . . . . ?
O7 K2 K3A S3 165.8(2) . . . . ?
O1 K2 K3A S3 18.0(2) . . . . ?
S2 K2 K3A S3 -53.71(12) . . . . ?
S6 K2 K3A S3 -144.28(10) . . . . ?
C47 K2 K3A S3 167.12(15) . . . . ?
C11 K2 K3A S3 -24.18(13) . . . . ?
C41 K2 K3A S3 -176.06(17) . . . . ?
C5 K2 K3A S3 -4.9(2) . . . . ?
K1 K2 K3A S3 79.85(10) . . . . ?
K3B K2 K3A S3 78.8(7) . . . . ?
O8 K2 K3A S7 -14.2(2) . . . . ?
O2 K2 K3A S7 -164.6(2) . . . . ?
O7 K2 K3A S7 7.13(13) . . . . ?
O1 K2 K3A S7 -140.59(15) . . . . ?
S2 K2 K3A S7 147.68(10) . . . . ?
S6 K2 K3A S7 57.11(11) . . . . ?
C47 K2 K3A S7 8.5(2) . . . . ?
C11 K2 K3A S7 177.20(18) . . . . ?
C41 K2 K3A S7 25.32(12) . . . . ?
C5 K2 K3A S7 -163.48(15) . . . . ?
K1 K2 K3A S7 -78.77(10) . . . . ?
K3B K2 K3A S7 -79.8(7) . . . . ?
O8 K2 K3A C41 -39.54(19) . . . . ?
O2 K2 K3A C41 170.1(2) . . . . ?
O7 K2 K3A C41 -18.19(17) . . . . ?
O1 K2 K3A C41 -165.91(19) . . . . ?
S2 K2 K3A C41 122.36(13) . . . . ?
S6 K2 K3A C41 31.79(12) . . . . ?
C47 K2 K3A C41 -16.82(19) . . . . ?
C11 K2 K3A C41 151.88(18) . . . . ?
C5 K2 K3A C41 171.20(18) . . . . ?
K1 K2 K3A C41 -104.09(12) . . . . ?
K3B K2 K3A C41 -105.2(7) . . . . ?
O8 K2 K3A C11 168.57(19) . . . . ?
O2 K2 K3A C11 18.22(19) . . . . ?
O7 K2 K3A C11 -170.1(2) . . . . ?
O1 K2 K3A C11 42.2(2) . . . . ?
S2 K2 K3A C11 -29.53(13) . . . . ?
S6 K2 K3A C11 -120.10(14) . . . . ?
C47 K2 K3A C11 -168.70(19) . . . . ?
C41 K2 K3A C11 -151.88(18) . . . . ?
C5 K2 K3A C11 19.3(2) . . . . ?
K1 K2 K3A C11 104.02(13) . . . . ?
K3B K2 K3A C11 103.0(7) . . . . ?
O8 K2 K3A S8 -113.34(16) . . . 4_454 ?
O2 K2 K3A S8 96.30(17) . . . 4_454 ?
O7 K2 K3A S8 -91.98(15) . . . 4_454 ?
O1 K2 K3A S8 120.29(16) . . . 4_454 ?
S2 K2 K3A S8 48.56(6) . . . 4_454 ?
S6 K2 K3A S8 -42.01(6) . . . 4_454 ?
C47 K2 K3A S8 -90.62(16) . . . 4_454 ?
C11 K2 K3A S8 78.09(13) . . . 4_454 ?
C41 K2 K3A S8 -73.80(11) . . . 4_454 ?
C5 K2 K3A S8 97.41(16) . . . 4_454 ?
K1 K2 K3A S8 -177.89(5) . . . 4_454 ?
K3B K2 K3A S8 -179.0(7) . . . 4_454 ?
O8 K2 K3A K1 64.55(15) . . . . ?
O2 K2 K3A K1 -85.81(17) . . . . ?
O7 K2 K3A K1 85.91(15) . . . . ?
O1 K2 K3A K1 -61.82(15) . . . . ?
S2 K2 K3A K1 -133.55(7) . . . . ?
S6 K2 K3A K1 135.88(7) . . . . ?
C47 K2 K3A K1 87.27(15) . . . . ?
C11 K2 K3A K1 -104.02(13) . . . . ?
C41 K2 K3A K1 104.09(12) . . . . ?
C5 K2 K3A K1 -84.70(15) . . . . ?
K3B K2 K3A K1 -1.1(7) . . . . ?
S4 K1 K3A O9 -63.8(4) . . . . ?
S8 K1 K3A O9 71.7(4) . . . . ?
S6 K1 K3A O9 1.8(4) 4 . . . ?
K2 K1 K3A O9 -176.2(4) . . . . ?
K4A K1 K3A O9 -177.2(4) . . . . ?
K3B K1 K3A O9 1.9(13) . . . . ?
K2 K1 K3A O9 7.3(4) 4 . . . ?
K4B K1 K3A O9 -176.8(4) . . . . ?
S4 K1 K3A O2 66.65(11) . . . . ?
S8 K1 K3A O2 -157.83(11) . . . . ?
S6 K1 K3A O2 132.30(11) 4 . . . ?
K2 K1 K3A O2 -45.69(11) . . . . ?
K4A K1 K3A O2 -46.72(11) . . . . ?
K3B K1 K3A O2 132.4(13) . . . . ?
K2 K1 K3A O2 137.76(11) 4 . . . ?
K4B K1 K3A O2 -46.29(12) . . . . ?
S4 K1 K3A O7 158.29(9) . . . . ?
S8 K1 K3A O7 -66.19(10) . . . . ?
S6 K1 K3A O7 -136.06(10) 4 . . . ?
K2 K1 K3A O7 45.95(10) . . . . ?
K4A K1 K3A O7 44.92(10) . . . . ?
K3B K1 K3A O7 -136.0(13) . . . . ?
K2 K1 K3A O7 -130.60(10) 4 . . . ?
K4B K1 K3A O7 45.35(11) . . . . ?
S4 K1 K3A S3 10.64(7) . . . . ?
S8 K1 K3A S3 146.16(6) . . . . ?
S6 K1 K3A S3 76.29(6) 4 . . . ?
K2 K1 K3A S3 -101.70(7) . . . . ?
K4A K1 K3A S3 -102.73(7) . . . . ?
K3B K1 K3A S3 76.4(13) . . . . ?
K2 K1 K3A S3 81.75(8) 4 . . . ?
K4B K1 K3A S3 -102.30(8) . . . . ?
S4 K1 K3A S7 -145.49(6) . . . . ?
S8 K1 K3A S7 -9.97(7) . . . . ?
S6 K1 K3A S7 -79.84(6) 4 . . . ?
K2 K1 K3A S7 102.17(7) . . . . ?
K4A K1 K3A S7 101.14(6) . . . . ?
K3B K1 K3A S7 -79.7(13) . . . . ?
K2 K1 K3A S7 -74.38(8) 4 . . . ?
K4B K1 K3A S7 101.57(8) . . . . ?
S4 K1 K3A C41 165.85(10) . . . . ?
S8 K1 K3A C41 -58.63(10) . . . . ?
S6 K1 K3A C41 -128.50(10) 4 . . . ?
K2 K1 K3A C41 53.51(10) . . . . ?
K4A K1 K3A C41 52.48(10) . . . . ?
K3B K1 K3A C41 -128.4(13) . . . . ?
K2 K1 K3A C41 -123.04(10) 4 . . . ?
K4B K1 K3A C41 52.91(11) . . . . ?
S4 K1 K3A C11 58.98(11) . . . . ?
S8 K1 K3A C11 -165.50(10) . . . . ?
S6 K1 K3A C11 124.63(10) 4 . . . ?
K2 K1 K3A C11 -53.36(10) . . . . ?
K4A K1 K3A C11 -54.39(11) . . . . ?
K3B K1 K3A C11 124.7(13) . . . . ?
K2 K1 K3A C11 130.09(11) 4 . . . ?
K4B K1 K3A C11 -53.96(12) . . . . ?
S4 K1 K3A S8 114.54(6) . . . 4_454 ?
S8 K1 K3A S8 -109.94(5) . . . 4_454 ?
S6 K1 K3A S8 -179.81(6) 4 . . 4_454 ?
K2 K1 K3A S8 2.20(5) . . . 4_454 ?
K4A K1 K3A S8 1.17(7) . . . 4_454 ?
K3B K1 K3A S8 -179.7(13) . . . 4_454 ?
K2 K1 K3A S8 -174.35(6) 4 . . 4_454 ?
K4B K1 K3A S8 1.60(9) . . . 4_454 ?
S4 K1 K3A K2 112.34(5) . . . . ?
S8 K1 K3A K2 -112.14(5) . . . . ?
S6 K1 K3A K2 177.99(5) 4 . . . ?
K4A K1 K3A K2 -1.03(5) . . . . ?
K3B K1 K3A K2 178.1(13) . . . . ?
K2 K1 K3A K2 -176.55(6) 4 . . . ?
K4B K1 K3A K2 -0.60(7) . . . . ?
O8 K2 K3B O9 63.9(5) . . . . ?
O2 K2 K3B O9 -89.2(5) . . . . ?
O7 K2 K3B O9 96.6(5) . . . . ?
O1 K2 K3B O9 -53.8(5) . . . . ?
S2 K2 K3B O9 -128.8(4) . . . . ?
S6 K2 K3B O9 138.7(4) . . . . ?
C47 K2 K3B O9 85.9(4) . . . . ?
C11 K2 K3B O9 -104.6(4) . . . . ?
C41 K2 K3B O9 112.0(4) . . . . ?
C5 K2 K3B O9 -75.8(5) . . . . ?
K1 K2 K3B O9 3.7(4) . . . . ?
O8 K2 K3B O2 153.0(2) . . . . ?
O7 K2 K3B O2 -174.2(4) . . . . ?
O1 K2 K3B O2 35.4(3) . . . . ?
S2 K2 K3B O2 -39.6(3) . . . . ?
S6 K2 K3B O2 -132.1(2) . . . . ?
C47 K2 K3B O2 175.1(2) . . . . ?
C11 K2 K3B O2 -15.4(2) . . . . ?
C41 K2 K3B O2 -158.8(3) . . . . ?
C5 K2 K3B O2 13.4(4) . . . . ?
K1 K2 K3B O2 92.9(2) . . . . ?
O8 K2 K3B O7 -32.7(3) . . . . ?
O2 K2 K3B O7 174.2(4) . . . . ?
O1 K2 K3B O7 -150.3(2) . . . . ?
S2 K2 K3B O7 134.7(2) . . . . ?
S6 K2 K3B O7 42.1(3) . . . . ?
C47 K2 K3B O7 -10.7(4) . . . . ?
C11 K2 K3B O7 158.8(3) . . . . ?
C41 K2 K3B O7 15.44(18) . . . . ?
C5 K2 K3B O7 -172.4(2) . . . . ?
K1 K2 K3B O7 -92.9(2) . . . . ?
O8 K2 K3B S3 149.09(19) . . . . ?
O2 K2 K3B S3 -3.95(16) . . . . ?
O7 K2 K3B S3 -178.2(4) . . . . ?
O1 K2 K3B S3 31.5(4) . . . . ?
S2 K2 K3B S3 -43.5(3) . . . . ?
S6 K2 K3B S3 -136.1(2) . . . . ?
C47 K2 K3B S3 171.12(18) . . . . ?
C11 K2 K3B S3 -19.38(18) . . . . ?
C41 K2 K3B S3 -162.8(4) . . . . ?
C5 K2 K3B S3 9.4(4) . . . . ?
K1 K2 K3B S3 88.9(3) . . . . ?
O8 K2 K3B S7 -27.6(4) . . . . ?
O2 K2 K3B S7 179.4(5) . . . . ?
O7 K2 K3B S7 5.15(15) . . . . ?
O1 K2 K3B S7 -145.2(2) . . . . ?
S2 K2 K3B S7 139.8(2) . . . . ?
S6 K2 K3B S7 47.2(3) . . . . ?
C47 K2 K3B S7 -5.5(4) . . . . ?
C11 K2 K3B S7 164.0(4) . . . . ?
C41 K2 K3B S7 20.59(17) . . . . ?
C5 K2 K3B S7 -167.23(18) . . . . ?
K1 K2 K3B S7 -87.7(2) . . . . ?
O8 K2 K3B K1 60.16(18) . . . . ?
O2 K2 K3B K1 -92.9(2) . . . . ?
O7 K2 K3B K1 92.9(2) . . . . ?
O1 K2 K3B K1 -57.48(18) . . . . ?
S2 K2 K3B K1 -132.48(8) . . . . ?
S6 K2 K3B K1 134.96(8) . . . . ?
C47 K2 K3B K1 82.2(2) . . . . ?
C11 K2 K3B K1 -108.32(16) . . . . ?
C41 K2 K3B K1 108.31(15) . . . . ?
C5 K2 K3B K1 -79.5(2) . . . . ?
S4 K1 K3B O9 -62.8(4) . . . . ?
S8 K1 K3B O9 71.0(4) . . . . ?
S2 K1 K3B O9 -25.6(6) 4 . . . ?
S6 K1 K3B O9 2.0(4) 4 . . . ?
K2 K1 K3B O9 -176.1(4) . . . . ?
K4A K1 K3B O9 -177.0(4) . . . . ?
K2 K1 K3B O9 7.2(4) 4 . . . ?
K4B K1 K3B O9 -176.6(4) . . . . ?
K3A K1 K3B O9 -177.9(15) . . . . ?
S4 K1 K3B O2 70.75(17) . . . . ?
S8 K1 K3B O2 -155.46(13) . . . . ?
S2 K1 K3B O2 108.0(4) 4 . . . ?
S6 K1 K3B O2 135.59(15) 4 . . . ?
K2 K1 K3B O2 -42.48(14) . . . . ?
K4A K1 K3B O2 -43.41(17) . . . . ?
K2 K1 K3B O2 140.75(14) 4 . . . ?
K4B K1 K3B O2 -42.98(17) . . . . ?
K3A K1 K3B O2 -44.3(12) . . . . ?
S4 K1 K3B O7 156.02(12) . . . . ?
S8 K1 K3B O7 -70.19(16) . . . . ?
S2 K1 K3B O7 -166.8(3) 4 . . . ?
S6 K1 K3B O7 -139.14(13) 4 . . . ?
K2 K1 K3B O7 42.79(13) . . . . ?
K4A K1 K3B O7 41.86(15) . . . . ?
K2 K1 K3B O7 -133.98(14) 4 . . . ?
K4B K1 K3B O7 42.29(16) . . . . ?
K3A K1 K3B O7 41.0(12) . . . . ?
S4 K1 K3B S3 16.11(19) . . . . ?
S8 K1 K3B S3 149.91(14) . . . . ?
S2 K1 K3B S3 53.3(5) 4 . . . ?
S6 K1 K3B S3 80.95(16) 4 . . . ?
K2 K1 K3B S3 -97.12(17) . . . . ?
K4A K1 K3B S3 -98.05(17) . . . . ?
K2 K1 K3B S3 86.11(17) 4 . . . ?
K4B K1 K3B S3 -97.62(17) . . . . ?
K3A K1 K3B S3 -99.0(13) . . . . ?
S4 K1 K3B S7 -149.30(14) . . . . ?
S8 K1 K3B S7 -15.51(19) . . . . ?
S2 K1 K3B S7 -112.1(3) 4 . . . ?
S6 K1 K3B S7 -84.46(16) 4 . . . ?
K2 K1 K3B S7 97.47(18) . . . . ?
K4A K1 K3B S7 96.54(16) . . . . ?
K2 K1 K3B S7 -79.30(19) 4 . . . ?
K4B K1 K3B S7 96.97(17) . . . . ?
K3A K1 K3B S7 95.6(13) . . . . ?
S4 K1 K3B K2 113.23(7) . . . . ?
S8 K1 K3B K2 -112.97(7) . . . . ?
S2 K1 K3B K2 150.5(4) 4 . . . ?
S6 K1 K3B K2 178.07(6) 4 . . . ?
K4A K1 K3B K2 -0.93(9) . . . . ?
K2 K1 K3B K2 -176.77(6) 4 . . . ?
K4B K1 K3B K2 -0.50(10) . . . . ?
K3A K1 K3B K2 -1.8(13) . . . . ?
O8 K2 K4A O10A 83.8(7) . . . . ?
O2 K2 K4A O10A -123.8(8) . . . . ?
O7 K2 K4A O10A 124.6(7) . . . . ?
O1 K2 K4A O10A -82.5(8) . . . . ?
S2 K2 K4A O10A -46.6(7) . . . . ?
S6 K2 K4A O10A 47.5(7) . . . . ?
C47 K2 K4A O10A 68.1(7) . . . . ?
C11 K2 K4A O10A -101.5(7) . . . . ?
C41 K2 K4A O10A 103.2(7) . . . . ?
C5 K2 K4A O10A -67.3(7) . . . . ?
K1 K2 K4A O10A -178.7(7) . . . . ?
K3B K2 K4A O10A 180.0(7) . . . . ?
O8 K2 K4A O1 166.2(2) . . . . ?
O2 K2 K4A O1 -41.3(2) . . . . ?
O7 K2 K4A O1 -152.9(2) . . . . ?
S2 K2 K4A O1 35.85(16) . . . . ?
S6 K2 K4A O1 130.02(16) . . . . ?
C47 K2 K4A O1 150.6(2) . . . . ?
C11 K2 K4A O1 -19.0(2) . . . . ?
C41 K2 K4A O1 -174.4(2) . . . . ?
C5 K2 K4A O1 15.15(17) . . . . ?
K1 K2 K4A O1 -96.19(15) . . . . ?
K3B K2 K4A O1 -97.6(2) . . . . ?
O2 K2 K4A O8 152.4(2) . . . . ?
O7 K2 K4A O8 40.88(19) . . . . ?
O1 K2 K4A O8 -166.2(2) . . . . ?
S2 K2 K4A O8 -130.39(17) . . . . ?
S6 K2 K4A O8 -36.22(16) . . . . ?
C47 K2 K4A O8 -15.65(17) . . . . ?
C11 K2 K4A O8 174.8(2) . . . . ?
C41 K2 K4A O8 19.4(2) . . . . ?
C5 K2 K4A O8 -151.1(2) . . . . ?
K1 K2 K4A O8 97.56(15) . . . . ?
K3B K2 K4A O8 96.2(2) . . . . ?
O8 K2 K4A S5 -2.33(15) . . . . ?
O2 K2 K4A S5 150.09(15) . . . . ?
O7 K2 K4A S5 38.54(18) . . . . ?
O1 K2 K4A S5 -168.6(2) . . . . ?
S2 K2 K4A S5 -132.73(10) . . . . ?
S6 K2 K4A S5 -38.56(13) . . . . ?
C47 K2 K4A S5 -17.99(13) . . . . ?
C11 K2 K4A S5 172.45(15) . . . . ?
C41 K2 K4A S5 17.07(18) . . . . ?
C5 K2 K4A S5 -153.43(17) . . . . ?
K1 K2 K4A S5 95.23(10) . . . . ?
K3B K2 K4A S5 93.86(16) . . . . ?
O8 K2 K4A S1 169.9(2) . . . . ?
O2 K2 K4A S1 -37.67(19) . . . . ?
O7 K2 K4A S1 -149.22(13) . . . . ?
O1 K2 K4A S1 3.66(14) . . . . ?
S2 K2 K4A S1 39.52(12) . . . . ?
S6 K2 K4A S1 133.68(9) . . . . ?
C47 K2 K4A S1 154.25(17) . . . . ?
C11 K2 K4A S1 -15.3(2) . . . . ?
C41 K2 K4A S1 -170.69(13) . . . . ?
C5 K2 K4A S1 18.81(12) . . . . ?
K1 K2 K4A S1 -92.53(10) . . . . ?
K3B K2 K4A S1 -93.90(16) . . . . ?
O8 K2 K4A K1 -97.56(15) . . . . ?
O2 K2 K4A K1 54.86(14) . . . . ?
O7 K2 K4A K1 -56.69(12) . . . . ?
O1 K2 K4A K1 96.19(15) . . . . ?
S2 K2 K4A K1 132.04(7) . . . . ?
S6 K2 K4A K1 -133.79(7) . . . . ?
C47 K2 K4A K1 -113.22(12) . . . . ?
C11 K2 K4A K1 77.22(15) . . . . ?
C41 K2 K4A K1 -78.16(13) . . . . ?
C5 K2 K4A K1 111.34(12) . . . . ?
K3B K2 K4A K1 -1.37(13) . . . . ?
S4 K1 K4A O10A -110.8(11) . . . . ?
S8 K1 K4A O10A 116.8(11) . . . . ?
S2 K1 K4A O10A -171.4(11) 4 . . . ?
S6 K1 K4A O10A -175.1(11) 4 . . . ?
K2 K1 K4A O10A 2.0(11) . . . . ?
K3B K1 K4A O10A 2.9(11) . . . . ?
K2 K1 K4A O10A 179.6(11) 4 . . . ?
K4B K1 K4A O10A -2.8(15) . . . . ?
K3A K1 K4A O10A 2.9(11) . . . . ?
S4 K1 K4A O1 -71.53(10) . . . . ?
S8 K1 K4A O1 156.05(9) . . . . ?
S2 K1 K4A O1 -132.12(10) 4 . . . ?
S6 K1 K4A O1 -135.87(12) 4 . . . ?
K2 K1 K4A O1 41.19(9) . . . . ?
K3B K1 K4A O1 42.09(12) . . . . ?
K2 K1 K4A O1 -141.19(10) 4 . . . ?
K4B K1 K4A O1 36.5(10) . . . . ?
K3A K1 K4A O1 42.15(10) . . . . ?
S4 K1 K4A O8 -152.62(10) . . . . ?
S8 K1 K4A O8 74.95(10) . . . . ?
S2 K1 K4A O8 146.78(10) 4 . . . ?
S6 K1 K4A O8 143.03(12) 4 . . . ?
K2 K1 K4A O8 -39.90(9) . . . . ?
K3B K1 K4A O8 -39.00(12) . . . . ?
K2 K1 K4A O8 137.72(10) 4 . . . ?
K4B K1 K4A O8 -44.6(10) . . . . ?
K3A K1 K4A O8 -38.95(10) . . . . ?
S4 K1 K4A S5 154.33(7) . . . . ?
S8 K1 K4A S5 21.91(9) . . . . ?
S2 K1 K4A S5 93.74(8) 4 . . . ?
S6 K1 K4A S5 89.99(11) 4 . . . ?
K2 K1 K4A S5 -92.95(8) . . . . ?
K3B K1 K4A S5 -92.05(10) . . . . ?
K2 K1 K4A S5 84.67(8) 4 . . . ?
K4B K1 K4A S5 -97.7(10) . . . . ?
K3A K1 K4A S5 -91.99(8) . . . . ?
S4 K1 K4A S1 -18.08(9) . . . . ?
S8 K1 K4A S1 -150.50(7) . . . . ?
S2 K1 K4A S1 -78.67(7) 4 . . . ?
S6 K1 K4A S1 -82.43(12) 4 . . . ?
K2 K1 K4A S1 94.64(8) . . . . ?
K3B K1 K4A S1 95.54(10) . . . . ?
K2 K1 K4A S1 -87.74(8) 4 . . . ?
K4B K1 K4A S1 89.9(10) . . . . ?
K3A K1 K4A S1 95.59(7) . . . . ?
S4 K1 K4A K2 -112.72(5) . . . . ?
S8 K1 K4A K2 114.86(5) . . . . ?
S2 K1 K4A K2 -173.31(6) 4 . . . ?
S6 K1 K4A K2 -177.07(9) 4 . . . ?
K3B K1 K4A K2 0.90(8) . . . . ?
K2 K1 K4A K2 177.62(5) 4 . . . ?
K4B K1 K4A K2 -4.7(10) . . . . ?
K3A K1 K4A K2 0.96(5) . . . . ?
O1 C5 K4B O10B 123.0(8) . . . . ?
C4 C5 K4B O10B 28.2(9) . . . . ?
C6 C5 K4B O10B -100.1(8) . . . . ?
K2 C5 K4B O10B 91.0(7) . . . . ?
C4 C5 K4B O1 -94.8(6) . . . . ?
C6 C5 K4B O1 136.8(5) . . . . ?
K2 C5 K4B O1 -32.0(3) . . . . ?
O1 C5 K4B O8 42.0(3) . . . . ?
C4 C5 K4B O8 -52.8(6) . . . . ?
C6 C5 K4B O8 178.8(4) . . . . ?
K2 C5 K4B O8 9.97(18) . . . . ?
O1 C5 K4B S5 55.4(7) . . . . ?
C4 C5 K4B S5 -39.4(10) . . . . ?
C6 C5 K4B S5 -167.8(7) . . . . ?
K2 C5 K4B S5 23.4(6) . . . . ?
O1 C5 K4B S1 -115.1(4) . . . . ?
C4 C5 K4B S1 150.1(6) . . . . ?
C6 C5 K4B S1 21.8(3) . . . . ?
K2 C5 K4B S1 -147.1(2) . . . . ?
O1 C5 K4B C47 60.3(4) . . . . ?
C4 C5 K4B C47 -34.5(6) . . . . ?
C6 C5 K4B C47 -162.9(4) . . . . ?
K2 C5 K4B C47 28.27(19) . . . . ?
O1 C5 K4B K2 32.0(3) . . . . ?
C4 C5 K4B K2 -62.8(5) . . . . ?
C6 C5 K4B K2 168.9(4) . . . . ?
O1 C5 K4B K1 -18.2(3) . . . . ?
C4 C5 K4B K1 -113.0(5) . . . . ?
C6 C5 K4B K1 118.6(3) . . . . ?
K2 C5 K4B K1 -50.26(8) . . . . ?
O8 C47 K4B O10B -142.0(9) . . . . ?
C46 C47 K4B O10B 81.5(9) . . . . ?
C48 C47 K4B O10B -45.9(9) . . . . ?
K2 C47 K4B O10B -109.9(8) . . . . ?
O8 C47 K4B O1 -42.5(4) . . . . ?
C46 C47 K4B O1 -179.0(4) . . . . ?
C48 C47 K4B O1 53.6(6) . . . . ?
K2 C47 K4B O1 -10.35(19) . . . . ?
C46 C47 K4B O8 -136.5(5) . . . . ?
C48 C47 K4B O8 96.1(6) . . . . ?
K2 C47 K4B O8 32.1(3) . . . . ?
O8 C47 K4B S5 115.9(4) . . . . ?
C46 C47 K4B S5 -20.6(3) . . . . ?
C48 C47 K4B S5 -148.0(5) . . . . ?
K2 C47 K4B S5 148.0(2) . . . . ?
O8 C47 K4B S1 -53.8(7) . . . . ?
C46 C47 K4B S1 169.7(7) . . . . ?
C48 C47 K4B S1 42.3(10) . . . . ?
K2 C47 K4B S1 -21.7(6) . . . . ?
O8 C47 K4B C5 -60.8(4) . . . . ?
C46 C47 K4B C5 162.7(4) . . . . ?
C48 C47 K4B C5 35.3(6) . . . . ?
K2 C47 K4B C5 -28.67(19) . . . . ?
O8 C47 K4B K2 -32.1(3) . . . . ?
C46 C47 K4B K2 -168.6(4) . . . . ?
C48 C47 K4B K2 64.0(5) . . . . ?
O8 C47 K4B K1 17.5(3) . . . . ?
C46 C47 K4B K1 -119.0(3) . . . . ?
C48 C47 K4B K1 113.6(5) . . . . ?
K2 C47 K4B K1 49.58(8) . . . . ?
O8 K2 K4B O10B 76.2(10) . . . . ?
O2 K2 K4B O10B -134.1(10) . . . . ?
O7 K2 K4B O10B 105.3(10) . . . . ?
O1 K2 K4B O10B -105.3(11) . . . . ?
S2 K2 K4B O10B -60.4(10) . . . . ?
S6 K2 K4B O10B 31.0(10) . . . . ?
C47 K2 K4B O10B 57.7(10) . . . . ?
C11 K2 K4B O10B -111.0(10) . . . . ?
C41 K2 K4B O10B 83.0(10) . . . . ?
C5 K2 K4B O10B -87.0(10) . . . . ?
K1 K2 K4B O10B 166.1(10) . . . . ?
K3B K2 K4B O10B 165.2(10) . . . . ?
O8 K2 K4B O1 -178.5(4) . . . . ?
O2 K2 K4B O1 -28.8(3) . . . . ?
O7 K2 K4B O1 -149.4(2) . . . . ?
S2 K2 K4B O1 44.8(2) . . . . ?
S6 K2 K4B O1 136.3(2) . . . . ?
C47 K2 K4B O1 162.9(3) . . . . ?
C11 K2 K4B O1 -5.7(3) . . . . ?
C41 K2 K4B O1 -171.8(2) . . . . ?
C5 K2 K4B O1 18.25(18) . . . . ?
K1 K2 K4B O1 -88.6(2) . . . . ?
K3B K2 K4B O1 -89.5(3) . . . . ?
O2 K2 K4B O8 149.7(2) . . . . ?
O7 K2 K4B O8 29.1(3) . . . . ?
O1 K2 K4B O8 178.5(4) . . . . ?
S2 K2 K4B O8 -136.6(2) . . . . ?
S6 K2 K4B O8 -45.2(2) . . . . ?
C47 K2 K4B O8 -18.56(18) . . . . ?
C11 K2 K4B O8 172.8(2) . . . . ?
C41 K2 K4B O8 6.7(3) . . . . ?
C5 K2 K4B O8 -163.2(3) . . . . ?
K1 K2 K4B O8 89.9(2) . . . . ?
K3B K2 K4B O8 89.0(3) . . . . ?
O8 K2 K4B S5 -5.09(15) . . . . ?
O2 K2 K4B S5 144.60(18) . . . . ?
O7 K2 K4B S5 24.0(3) . . . . ?
O1 K2 K4B S5 173.4(4) . . . . ?
S2 K2 K4B S5 -141.74(19) . . . . ?
S6 K2 K4B S5 -50.3(2) . . . . ?
C47 K2 K4B S5 -23.65(16) . . . . ?
C11 K2 K4B S5 167.67(17) . . . . ?
C41 K2 K4B S5 1.7(3) . . . . ?
C5 K2 K4B S5 -168.3(3) . . . . ?
K1 K2 K4B S5 84.8(2) . . . . ?
K3B K2 K4B S5 83.9(3) . . . . ?
O8 K2 K4B S1 -172.3(4) . . . . ?
O2 K2 K4B S1 -22.6(4) . . . . ?
O7 K2 K4B S1 -143.27(17) . . . . ?
O1 K2 K4B S1 6.18(15) . . . . ?
S2 K2 K4B S1 51.0(2) . . . . ?
S6 K2 K4B S1 142.43(19) . . . . ?
C47 K2 K4B S1 169.1(3) . . . . ?
C11 K2 K4B S1 0.4(4) . . . . ?
C41 K2 K4B S1 -165.58(16) . . . . ?
C5 K2 K4B S1 24.43(16) . . . . ?
K1 K2 K4B S1 -82.4(2) . . . . ?
K3B K2 K4B S1 -83.4(3) . . . . ?
O8 K2 K4B C5 163.2(3) . . . . ?
O2 K2 K4B C5 -47.1(3) . . . . ?
O7 K2 K4B C5 -167.70(18) . . . . ?
O1 K2 K4B C5 -18.25(18) . . . . ?
S2 K2 K4B C5 26.59(17) . . . . ?
S6 K2 K4B C5 118.00(15) . . . . ?
C47 K2 K4B C5 144.7(3) . . . . ?
C11 K2 K4B C5 -24.0(3) . . . . ?
C41 K2 K4B C5 169.98(18) . . . . ?
K1 K2 K4B C5 -106.85(16) . . . . ?
K3B K2 K4B C5 -107.8(2) . . . . ?
O8 K2 K4B C47 18.56(18) . . . . ?
O2 K2 K4B C47 168.2(2) . . . . ?
O7 K2 K4B C47 47.6(3) . . . . ?
O1 K2 K4B C47 -162.9(3) . . . . ?
S2 K2 K4B C47 -118.09(16) . . . . ?
S6 K2 K4B C47 -26.68(17) . . . . ?
C11 K2 K4B C47 -168.68(19) . . . . ?
C41 K2 K4B C47 25.3(3) . . . . ?
C5 K2 K4B C47 -144.7(3) . . . . ?
K1 K2 K4B C47 108.46(16) . . . . ?
K3B K2 K4B C47 107.5(2) . . . . ?
O8 K2 K4B K1 -89.9(2) . . . . ?
O2 K2 K4B K1 59.78(19) . . . . ?
O7 K2 K4B K1 -60.84(16) . . . . ?
O1 K2 K4B K1 88.6(2) . . . . ?
S2 K2 K4B K1 133.44(7) . . . . ?
S6 K2 K4B K1 -135.14(8) . . . . ?
C47 K2 K4B K1 -108.46(16) . . . . ?
C11 K2 K4B K1 82.86(19) . . . . ?
C41 K2 K4B K1 -83.16(17) . . . . ?
C5 K2 K4B K1 106.85(16) . . . . ?
K3B K2 K4B K1 -0.93(18) . . . . ?
S4 K1 K4B O10B -133.4(15) . . . . ?
S8 K1 K4B O10B 92.1(15) . . . . ?
S2 K1 K4B O10B 164.7(15) 4 . . . ?
S6 K1 K4B O10B 162.2(15) 4 . . . ?
K2 K1 K4B O10B -21.6(15) . . . . ?
K4A K1 K4B O10B 153.4(19) . . . . ?
K3B K1 K4B O10B -21.1(15) . . . . ?
K2 K1 K4B O10B 155.8(15) 4 . . . ?
K3A K1 K4B O10B -21.0(15) . . . . ?
S4 K1 K4B O1 -67.05(15) . . . . ?
S8 K1 K4B O1 158.50(12) . . . . ?
S2 K1 K4B O1 -128.94(14) 4 . . . ?
S6 K1 K4B O1 -131.38(17) 4 . . . ?
K2 K1 K4B O1 44.77(13) . . . . ?
K4A K1 K4B O1 -140.2(11) . . . . ?
K3B K1 K4B O1 45.28(15) . . . . ?
K2 K1 K4B O1 -137.77(13) 4 . . . ?
K3A K1 K4B O1 45.36(14) . . . . ?
S4 K1 K4B O8 -155.33(12) . . . . ?
S8 K1 K4B O8 70.22(15) . . . . ?
S2 K1 K4B O8 142.78(14) 4 . . . ?
S6 K1 K4B O8 140.34(15) 4 . . . ?
K2 K1 K4B O8 -43.51(13) . . . . ?
K4A K1 K4B O8 131.5(11) . . . . ?
K3B K1 K4B O8 -43.01(16) . . . . ?
K2 K1 K4B O8 133.95(13) 4 . . . ?
K3A K1 K4B O8 -42.92(14) . . . . ?
S4 K1 K4B S5 149.48(11) . . . . ?
S8 K1 K4B S5 15.03(15) . . . . ?
S2 K1 K4B S5 87.59(13) 4 . . . ?
S6 K1 K4B S5 85.15(19) 4 . . . ?
K2 K1 K4B S5 -98.70(14) . . . . ?
K4A K1 K4B S5 76.3(10) . . . . ?
K3B K1 K4B S5 -98.19(15) . . . . ?
K2 K1 K4B S5 78.76(14) 4 . . . ?
K3A K1 K4B S5 -98.11(13) . . . . ?
S4 K1 K4B S1 -11.07(16) . . . . ?
S8 K1 K4B S1 -145.52(11) . . . . ?
S2 K1 K4B S1 -72.95(13) 4 . . . ?
S6 K1 K4B S1 -75.4(2) 4 . . . ?
K2 K1 K4B S1 100.76(15) . . . . ?
K4A K1 K4B S1 -84.2(10) . . . . ?
K3B K1 K4B S1 101.26(14) . . . . ?
K2 K1 K4B S1 -81.78(14) 4 . . . ?
K3A K1 K4B S1 101.34(13) . . . . ?
S4 K1 K4B C5 -59.57(15) . . . . ?
S8 K1 K4B C5 165.98(12) . . . . ?
S2 K1 K4B C5 -121.45(13) 4 . . . ?
S6 K1 K4B C5 -123.89(18) 4 . . . ?
K2 K1 K4B C5 52.26(13) . . . . ?
K4A K1 K4B C5 -132.7(11) . . . . ?
K3B K1 K4B C5 52.76(15) . . . . ?
K2 K1 K4B C5 -130.28(13) 4 . . . ?
K3A K1 K4B C5 52.84(13) . . . . ?
S4 K1 K4B C47 -162.44(12) . . . . ?
S8 K1 K4B C47 63.11(15) . . . . ?
S2 K1 K4B C47 135.68(14) 4 . . . ?
S6 K1 K4B C47 133.24(16) 4 . . . ?
K2 K1 K4B C47 -50.62(13) . . . . ?
K4A K1 K4B C47 124.4(11) . . . . ?
K3B K1 K4B C47 -50.11(16) . . . . ?
K2 K1 K4B C47 126.85(13) 4 . . . ?
K3A K1 K4B C47 -50.03(14) . . . . ?
S4 K1 K4B K2 -111.82(7) . . . . ?
S8 K1 K4B K2 113.73(7) . . . . ?
S2 K1 K4B K2 -173.71(7) 4 . . . ?
S6 K1 K4B K2 -176.15(13) 4 . . . ?
K4A K1 K4B K2 175.0(10) . . . . ?
K3B K1 K4B K2 0.51(10) . . . . ?
K2 K1 K4B K2 177.46(6) 4 . . . ?
K3A K1 K4B K2 0.59(7) . . . . ?
C4 C5 O1 K2 8.5(7) . . . . ?
C6 C5 O1 K2 -171.6(4) . . . . ?
K4B C5 O1 K2 -117.9(4) . . . . ?
C4 C5 O1 K4B 126.5(5) . . . . ?
C6 C5 O1 K4B -53.7(6) . . . . ?
K2 C5 O1 K4B 117.9(4) . . . . ?
C4 C5 O1 K4A 134.7(4) . . . . ?
C6 C5 O1 K4A -45.5(6) . . . . ?
K2 C5 O1 K4A 126.1(5) . . . . ?
K4B C5 O1 K4A 8.20(15) . . . . ?
O8 K2 O1 C5 123.8(4) . . . . ?
O2 K2 O1 C5 -79.7(4) . . . . ?
O7 K2 O1 C5 -158.9(4) . . . . ?
S2 K2 O1 C5 -9.6(4) . . . . ?
S6 K2 O1 C5 60.8(5) . . . . ?
C47 K2 O1 C5 108.4(4) . . . . ?
C11 K2 O1 C5 -61.9(4) . . . . ?
C41 K2 O1 C5 156.3(6) . . . . ?
K1 K2 O1 C5 -157.8(4) . . . . ?
K3B K2 O1 C5 -103.3(4) . . . . ?
O8 K2 O1 K4B 1.1(3) . . . . ?
O2 K2 O1 K4B 157.6(3) . . . . ?
O7 K2 O1 K4B 78.4(4) . . . . ?
S2 K2 O1 K4B -132.3(3) . . . . ?
S6 K2 O1 K4B -61.9(3) . . . . ?
C47 K2 O1 K4B -14.3(3) . . . . ?
C11 K2 O1 K4B 175.4(3) . . . . ?
C41 K2 O1 K4B 33.6(8) . . . . ?
C5 K2 O1 K4B -122.7(5) . . . . ?
K1 K2 O1 K4B 79.5(2) . . . . ?
K3B K2 O1 K4B 134.0(3) . . . . ?
O8 K2 O1 K4A -9.74(17) . . . . ?
O2 K2 O1 K4A 146.80(17) . . . . ?
O7 K2 O1 K4A 67.6(4) . . . . ?
S2 K2 O1 K4A -143.06(16) . . . . ?
S6 K2 O1 K4A -72.72(19) . . . . ?
C47 K2 O1 K4A -25.10(18) . . . . ?
C11 K2 O1 K4A 164.56(17) . . . . ?
C41 K2 O1 K4A 22.8(8) . . . . ?
C5 K2 O1 K4A -133.5(5) . . . . ?
K1 K2 O1 K4A 68.75(13) . . . . ?
K3B K2 O1 K4A 123.2(2) . . . . ?
O10B K4B O1 C5 -57.8(9) . . . . ?
O8 K4B O1 C5 -136.1(4) . . . . ?
S5 K4B O1 C5 -144.3(5) . . . . ?
S1 K4B O1 C5 51.9(3) . . . . ?
C47 K4B O1 C5 -121.5(4) . . . . ?
K2 K4B O1 C5 -135.1(4) . . . . ?
K1 K4B O1 C5 159.2(3) . . . . ?
O10B K4B O1 K2 77.3(9) . . . . ?
O8 K4B O1 K2 -0.9(2) . . . . ?
S5 K4B O1 K2 -9.2(5) . . . . ?
S1 K4B O1 K2 -172.94(17) . . . . ?
C5 K4B O1 K2 135.1(4) . . . . ?
C47 K4B O1 K2 13.7(3) . . . . ?
K1 K4B O1 K2 -65.65(11) . . . . ?
O10B K4B O1 K4A 165.3(11) . . . . ?
O8 K4B O1 K4A 87.0(6) . . . . ?
S5 K4B O1 K4A 78.8(7) . . . . ?
S1 K4B O1 K4A -85.0(6) . . . . ?
C5 K4B O1 K4A -136.9(7) . . . . ?
C47 K4B O1 K4A 101.6(7) . . . . ?
K2 K4B O1 K4A 88.0(6) . . . . ?
K1 K4B O1 K4A 22.3(6) . . . . ?
O10A K4A O1 C5 -48.8(7) . . . . ?
O8 K4A O1 C5 -131.4(4) . . . . ?
S5 K4A O1 C5 -124.1(4) . . . . ?
S1 K4A O1 C5 44.3(3) . . . . ?
K2 K4A O1 C5 -139.9(4) . . . . ?
K1 K4A O1 C5 156.8(4) . . . . ?
O10A K4A O1 K2 91.1(6) . . . . ?
O8 K4A O1 K2 8.51(15) . . . . ?
S5 K4A O1 K2 15.8(3) . . . . ?
S1 K4A O1 K2 -175.79(16) . . . . ?
K1 K4A O1 K2 -63.32(11) . . . . ?
O10A K4A O1 K4B -2.5(9) . . . . ?
O8 K4A O1 K4B -85.0(6) . . . . ?
S5 K4A O1 K4B -77.8(6) . . . . ?
S1 K4A O1 K4B 90.7(6) . . . . ?
K2 K4A O1 K4B -93.6(6) . . . . ?
K1 K4A O1 K4B -156.9(6) . . . . ?
C12 C11 O2 K2 -6.1(7) . . . . ?
C10 C11 O2 K2 174.9(4) . . . . ?
K3A C11 O2 K2 119.5(4) . . . . ?
C12 C11 O2 K3B -133.4(5) . . . . ?
C10 C11 O2 K3B 47.6(6) . . . . ?
K2 C11 O2 K3B -127.3(5) . . . . ?
K3A C11 O2 K3B -7.8(2) . . . . ?
C12 C11 O2 K3A -125.6(4) . . . . ?
C10 C11 O2 K3A 55.4(6) . . . . ?
K2 C11 O2 K3A -119.5(4) . . . . ?
O8 K2 O2 C11 156.6(4) . . . . ?
O7 K2 O2 C11 -130.5(4) . . . . ?
O1 K2 O2 C11 73.7(4) . . . . ?
S2 K2 O2 C11 4.7(4) . . . . ?
S6 K2 O2 C11 -68.1(4) . . . . ?
C47 K2 O2 C11 -157.0(8) . . . . ?
C41 K2 O2 C11 -116.5(4) . . . . ?
C5 K2 O2 C11 56.2(4) . . . . ?
K1 K2 O2 C11 151.4(4) . . . . ?
K3B K2 O2 C11 -134.5(5) . . . . ?
O8 K2 O2 K3B -69.0(5) . . . . ?
O7 K2 O2 K3B 4.0(3) . . . . ?
O1 K2 O2 K3B -151.8(3) . . . . ?
S2 K2 O2 K3B 139.2(3) . . . . ?
S6 K2 O2 K3B 66.4(3) . . . . ?
C47 K2 O2 K3B -22.5(10) . . . . ?
C11 K2 O2 K3B 134.5(5) . . . . ?
C41 K2 O2 K3B 18.0(3) . . . . ?
C5 K2 O2 K3B -169.4(3) . . . . ?
K1 K2 O2 K3B -74.2(3) . . . . ?
O8 K2 O2 K3A -78.7(4) . . . . ?
O7 K2 O2 K3A -5.75(17) . . . . ?
O1 K2 O2 K3A -161.56(18) . . . . ?
S2 K2 O2 K3A 129.45(17) . . . . ?
S6 K2 O2 K3A 56.6(2) . . . . ?
C47 K2 O2 K3A -32.3(9) . . . . ?
C11 K2 O2 K3A 124.7(5) . . . . ?
C41 K2 O2 K3A 8.26(18) . . . . ?
C5 K2 O2 K3A -179.13(18) . . . . ?
K1 K2 O2 K3A -83.91(15) . . . . ?
K3B K2 O2 K3A -9.75(18) . . . . ?
O9 K3B O2 C11 -114.6(6) . . . . ?
O7 K3B O2 C11 136.1(4) . . . . ?
S3 K3B O2 C11 -44.7(4) . . . . ?
S7 K3B O2 C11 138.9(6) . . . . ?
K2 K3B O2 C11 139.7(5) . . . . ?
K1 K3B O2 C11 -155.8(4) . . . . ?
O9 K3B O2 K2 105.7(4) . . . . ?
O7 K3B O2 K2 -3.6(3) . . . . ?
S3 K3B O2 K2 175.51(18) . . . . ?
S7 K3B O2 K2 -0.9(6) . . . . ?
K1 K3B O2 K2 64.42(13) . . . . ?
O9 K3B O2 K3A -163.7(10) . . . . ?
O7 K3B O2 K3A 87.0(8) . . . . ?
S3 K3B O2 K3A -93.9(8) . . . . ?
S7 K3B O2 K3A 89.8(10) . . . . ?
K2 K3B O2 K3A 90.6(8) . . . . ?
K1 K3B O2 K3A 155.0(8) . . . . ?
O9 K3A O2 C11 -121.0(4) . . . . ?
O7 K3A O2 C11 140.2(4) . . . . ?
S3 K3A O2 C11 -51.8(3) . . . . ?
S7 K3A O2 C11 155.8(3) . . . . ?
C41 K3A O2 C11 127.0(3) . . . . ?
S8 K3A O2 C11 64.0(3) 4_454 . . . ?
K2 K3A O2 C11 135.0(4) . . . . ?
K1 K3A O2 C11 -158.6(4) . . . . ?
O9 K3A O2 K2 104.0(3) . . . . ?
O7 K3A O2 K2 5.22(16) . . . . ?
S3 K3A O2 K2 173.15(18) . . . . ?
S7 K3A O2 K2 20.8(3) . . . . ?
C41 K3A O2 K2 -7.99(18) . . . . ?
C11 K3A O2 K2 -135.0(4) . . . . ?
S8 K3A O2 K2 -71.04(13) 4_454 . . . ?
K1 K3A O2 K2 66.39(12) . . . . ?
O9 K3A O2 K3B 13.1(8) . . . . ?
O7 K3A O2 K3B -85.7(8) . . . . ?
S3 K3A O2 K3B 82.3(8) . . . . ?
S7 K3A O2 K3B -70.1(8) . . . . ?
C41 K3A O2 K3B -98.9(8) . . . . ?
C11 K3A O2 K3B 134.1(8) . . . . ?
S8 K3A O2 K3B -161.9(8) 4_454 . . . ?
K2 K3A O2 K3B -90.9(8) . . . . ?
K1 K3A O2 K3B -24.5(8) . . . . ?
C40 C41 O7 K2 2.6(7) . . . . ?
C42 C41 O7 K2 -176.8(3) . . . . ?
K3A C41 O7 K2 -118.6(4) . . . . ?
C40 C41 O7 K3B 128.7(5) . . . . ?
C42 C41 O7 K3B -50.7(6) . . . . ?
K2 C41 O7 K3B 126.1(5) . . . . ?
K3A C41 O7 K3B 7.49(18) . . . . ?
C40 C41 O7 K3A 121.2(4) . . . . ?
C42 C41 O7 K3A -58.2(5) . . . . ?
K2 C41 O7 K3A 118.6(4) . . . . ?
O8 K2 O7 C41 -73.2(4) . . . . ?
O2 K2 O7 C41 129.4(4) . . . . ?
O1 K2 O7 C41 -151.3(4) . . . . ?
S2 K2 O7 C41 67.8(4) . . . . ?
S6 K2 O7 C41 -2.7(4) . . . . ?
C47 K2 O7 C41 -55.2(4) . . . . ?
C11 K2 O7 C41 115.3(4) . . . . ?
C5 K2 O7 C41 170.1(8) . . . . ?
K1 K2 O7 C41 -152.5(4) . . . . ?
K3B K2 O7 C41 133.4(5) . . . . ?
O8 K2 O7 K3B 153.4(3) . . . . ?
O2 K2 O7 K3B -4.0(3) . . . . ?
O1 K2 O7 K3B 75.3(4) . . . . ?
S2 K2 O7 K3B -65.6(3) . . . . ?
S6 K2 O7 K3B -136.0(3) . . . . ?
C47 K2 O7 K3B 171.4(3) . . . . ?
C11 K2 O7 K3B -18.0(3) . . . . ?
C41 K2 O7 K3B -133.4(5) . . . . ?
C5 K2 O7 K3B 36.7(9) . . . . ?
K1 K2 O7 K3B 74.1(3) . . . . ?
O8 K2 O7 K3A 163.10(17) . . . . ?
O2 K2 O7 K3A 5.74(17) . . . . ?
O1 K2 O7 K3A 85.0(4) . . . . ?
S2 K2 O7 K3A -55.9(2) . . . . ?
S6 K2 O7 K3A -126.33(15) . . . . ?
C47 K2 O7 K3A -178.90(17) . . . . ?
C11 K2 O7 K3A -8.33(18) . . . . ?
C41 K2 O7 K3A -123.7(4) . . . . ?
C5 K2 O7 K3A 46.4(9) . . . . ?
K1 K2 O7 K3A 83.82(14) . . . . ?
K3B K2 O7 K3A 9.72(18) . . . . ?
O9 K3B O7 C41 120.3(5) . . . . ?
O2 K3B O7 C41 -135.8(4) . . . . ?
S3 K3B O7 C41 -136.8(6) . . . . ?
S7 K3B O7 C41 46.5(4) . . . . ?
K2 K3B O7 C41 -139.4(4) . . . . ?
K1 K3B O7 C41 156.3(4) . . . . ?
O9 K3B O7 K2 -100.3(4) . . . . ?
O2 K3B O7 K2 3.6(3) . . . . ?
S3 K3B O7 K2 2.6(6) . . . . ?
S7 K3B O7 K2 -174.11(17) . . . . ?
K1 K3B O7 K2 -64.31(12) . . . . ?
O9 K3B O7 K3A 167.4(9) . . . . ?
O2 K3B O7 K3A -88.7(7) . . . . ?
S3 K3B O7 K3A -89.8(9) . . . . ?
S7 K3B O7 K3A 93.5(7) . . . . ?
K2 K3B O7 K3A -92.3(7) . . . . ?
K1 K3B O7 K3A -156.7(7) . . . . ?
O9 K3A O7 C41 126.0(4) . . . . ?
O2 K3A O7 C41 -140.1(3) . . . . ?
S3 K3A O7 C41 -154.4(3) . . . . ?
S7 K3A O7 C41 53.3(3) . . . . ?
C11 K3A O7 C41 -126.9(3) . . . . ?
S8 K3A O7 C41 -60.7(3) 4_454 . . . ?
K2 K3A O7 C41 -134.9(4) . . . . ?
K1 K3A O7 C41 158.9(3) . . . . ?
O9 K3A O7 K2 -99.0(3) . . . . ?
O2 K3A O7 K2 -5.19(16) . . . . ?
S3 K3A O7 K2 -19.5(3) . . . . ?
S7 K3A O7 K2 -171.75(15) . . . . ?
C41 K3A O7 K2 134.9(4) . . . . ?
C11 K3A O7 K2 7.99(17) . . . . ?
S8 K3A O7 K2 74.19(11) 4_454 . . . ?
K1 K3A O7 K2 -66.18(10) . . . . ?
O9 K3A O7 K3B -10.0(7) . . . . ?
O2 K3A O7 K3B 83.9(7) . . . . ?
S3 K3A O7 K3B 69.6(7) . . . . ?
S7 K3A O7 K3B -82.7(7) . . . . ?
C41 K3A O7 K3B -136.0(8) . . . . ?
C11 K3A O7 K3B 97.1(7) . . . . ?
S8 K3A O7 K3B 163.3(7) 4_454 . . . ?
K2 K3A O7 K3B 89.1(7) . . . . ?
K1 K3A O7 K3B 22.9(7) . . . . ?
C46 C47 O8 K2 172.1(4) . . . . ?
C48 C47 O8 K2 -9.7(7) . . . . ?
K4B C47 O8 K2 116.6(4) . . . . ?
C46 C47 O8 K4B 55.5(6) . . . . ?
C48 C47 O8 K4B -126.3(5) . . . . ?
K2 C47 O8 K4B -116.6(4) . . . . ?
C46 C47 O8 K4A 47.0(6) . . . . ?
C48 C47 O8 K4A -134.8(4) . . . . ?
K2 C47 O8 K4A -125.1(5) . . . . ?
K4B C47 O8 K4A -8.46(14) . . . . ?
O2 K2 O8 C47 155.1(4) . . . . ?
O7 K2 O8 C47 81.7(4) . . . . ?
O1 K2 O8 C47 -122.4(4) . . . . ?
S2 K2 O8 C47 -60.2(4) . . . . ?
S6 K2 O8 C47 11.2(4) . . . . ?
C41 K2 O8 C47 64.2(4) . . . . ?
C5 K2 O8 C47 -107.5(4) . . . . ?
K1 K2 O8 C47 160.3(4) . . . . ?
K3B K2 O8 C47 103.8(4) . . . . ?
O2 K2 O8 K4B -83.6(4) . . . . ?
O7 K2 O8 K4B -157.0(3) . . . . ?
O1 K2 O8 K4B -1.0(3) . . . . ?
S2 K2 O8 K4B 61.1(3) . . . . ?
S6 K2 O8 K4B 132.5(2) . . . . ?
C47 K2 O8 K4B 121.3(5) . . . . ?
C41 K2 O8 K4B -174.4(3) . . . . ?
C5 K2 O8 K4B 13.9(3) . . . . ?
K1 K2 O8 K4B -78.4(2) . . . . ?
K3B K2 O8 K4B -134.8(3) . . . . ?
O2 K2 O8 K4A -72.9(4) . . . . ?
O7 K2 O8 K4A -146.30(16) . . . . ?
O1 K2 O8 K4A 9.63(17) . . . . ?
S2 K2 O8 K4A 71.78(19) . . . . ?
S6 K2 O8 K4A 143.15(15) . . . . ?
C47 K2 O8 K4A 132.0(5) . . . . ?
C41 K2 O8 K4A -163.78(17) . . . . ?
C5 K2 O8 K4A 24.54(18) . . . . ?
K1 K2 O8 K4A -67.73(13) . . . . ?
K3B K2 O8 K4A -124.2(2) . . . . ?
O10B K4B O8 C47 34.1(9) . . . . ?
O1 K4B O8 C47 135.6(4) . . . . ?
S5 K4B O8 C47 -51.2(3) . . . . ?
S1 K4B O8 C47 145.3(5) . . . . ?
C5 K4B O8 C47 121.0(4) . . . . ?
K2 K4B O8 C47 134.6(4) . . . . ?
K1 K4B O8 C47 -160.2(4) . . . . ?
O10B K4B O8 K2 -100.6(9) . . . . ?
O1 K4B O8 K2 0.9(2) . . . . ?
S5 K4B O8 K2 174.18(17) . . . . ?
S1 K4B O8 K2 10.6(5) . . . . ?
C5 K4B O8 K2 -13.6(2) . . . . ?
C47 K4B O8 K2 -134.6(4) . . . . ?
K1 K4B O8 K2 65.23(12) . . . . ?
O10B K4B O8 K4A 167.8(11) . . . . ?
O1 K4B O8 K4A -90.7(7) . . . . ?
S5 K4B O8 K4A 82.6(6) . . . . ?
S1 K4B O8 K4A -81.0(8) . . . . ?
C5 K4B O8 K4A -105.2(7) . . . . ?
C47 K4B O8 K4A 133.8(7) . . . . ?
K2 K4B O8 K4A -91.6(6) . . . . ?
K1 K4B O8 K4A -26.4(6) . . . . ?
O10A K4A O8 C47 49.1(7) . . . . ?
O1 K4A O8 C47 130.6(4) . . . . ?
S5 K4A O8 C47 -43.3(3) . . . . ?
S1 K4A O8 C47 125.5(4) . . . . ?
K2 K4A O8 C47 139.3(4) . . . . ?
K1 K4A O8 C47 -158.0(4) . . . . ?
O10A K4A O8 K2 -90.2(6) . . . . ?
O1 K4A O8 K2 -8.69(15) . . . . ?
S5 K4A O8 K2 177.34(17) . . . . ?
S1 K4A O8 K2 -13.8(3) . . . . ?
K1 K4A O8 K2 62.73(11) . . . . ?
O10A K4A O8 K4B -0.4(9) . . . . ?
O1 K4A O8 K4B 81.2(6) . . . . ?
S5 K4A O8 K4B -92.8(6) . . . . ?
S1 K4A O8 K4B 76.1(6) . . . . ?
K2 K4A O8 K4B 89.9(7) . . . . ?
K1 K4A O8 K4B 152.6(6) . . . . ?
O2 K3B O9 K3A 133(2) . . . . ?
O7 K3B O9 K3A -146(2) . . . . ?
S3 K3B O9 K3A 78(2) . . . . ?
S7 K3B O9 K3A -89(2) . . . . ?
K2 K3B O9 K3A 173(3) . . . . ?
K1 K3B O9 K3A 177(2) . . . . ?
O2 K3A O9 K3B -43(2) . . . . ?
O7 K3A O9 K3B 32(2) . . . . ?
S3 K3A O9 K3B -100(2) . . . . ?
S7 K3A O9 K3B 88(2) . . . . ?
C41 K3A O9 K3B 50(2) . . . . ?
C11 K3A O9 K3B -62(2) . . . . ?
K2 K3A O9 K3B -6(2) . . . . ?
K1 K3A O9 K3B -3(2) . . . . ?
C1 C6 S1 C22 104.4(5) . . . . ?
C5 C6 S1 C22 -78.3(5) . . . . ?
C1 C6 S1 K4B -137.9(5) . . . . ?
C5 C6 S1 K4B 39.4(4) . . . . ?
C1 C6 S1 K4A -144.8(4) . . . . ?
C5 C6 S1 K4A 32.5(4) . . . . ?
C21 C22 S1 C6 -101.1(5) . . . . ?
C23 C22 S1 C6 84.2(5) . . . . ?
C21 C22 S1 K4B 163.6(4) . . . . ?
C23 C22 S1 K4B -11.1(5) . . . . ?
C21 C22 S1 K4A 159.2(4) . . . . ?
C23 C22 S1 K4A -15.5(5) . . . . ?
O10B K4B S1 C6 48.2(5) . . . . ?
O1 K4B S1 C6 -39.5(2) . . . . ?
O8 K4B S1 C6 -50.3(5) . . . . ?
S5 K4B S1 C6 177.3(9) . . . . ?
C5 K4B S1 C6 -17.3(2) . . . . ?
C47 K4B S1 C6 -26.4(7) . . . . ?
K2 K4B S1 C6 -43.9(3) . . . . ?
K1 K4B S1 C6 -95.62(19) . . . . ?
O10B K4B S1 C22 153.0(5) . . . . ?
O1 K4B S1 C22 65.2(3) . . . . ?
O8 K4B S1 C22 54.4(6) . . . . ?
S5 K4B S1 C22 -78.0(9) . . . . ?
C5 K4B S1 C22 87.4(3) . . . . ?
C47 K4B S1 C22 78.3(7) . . . . ?
K2 K4B S1 C22 60.9(3) . . . . ?
K1 K4B S1 C22 9.1(2) . . . . ?
O10B K4B S1 K4A -179.9(9) . . . . ?
O1 K4B S1 K4A 92.4(6) . . . . ?
O8 K4B S1 K4A 81.6(7) . . . . ?
S5 K4B S1 K4A -50.9(9) . . . . ?
C5 K4B S1 K4A 114.6(6) . . . . ?
C47 K4B S1 K4A 105.5(9) . . . . ?
K2 K4B S1 K4A 88.0(6) . . . . ?
K1 K4B S1 K4A 36.3(6) . . . . ?
O10A K4A S1 C6 46.8(3) . . . . ?
O1 K4A S1 C6 -32.2(2) . . . . ?
O8 K4A S1 C6 -26.6(3) . . . . ?
S5 K4A S1 C6 116.7(6) . . . . ?
K2 K4A S1 C6 -34.8(2) . . . . ?
K1 K4A S1 C6 -91.05(19) . . . . ?
O10A K4A S1 C22 153.1(4) . . . . ?
O1 K4A S1 C22 74.0(2) . . . . ?
O8 K4A S1 C22 79.7(3) . . . . ?
S5 K4A S1 C22 -137.0(6) . . . . ?
K2 K4A S1 C22 71.5(2) . . . . ?
K1 K4A S1 C22 15.2(2) . . . . ?
O10A K4A S1 K4B -1.4(7) . . . . ?
O1 K4A S1 K4B -80.5(6) . . . . ?
O8 K4A S1 K4B -74.8(6) . . . . ?
S5 K4A S1 K4B 68.4(8) . . . . ?
K2 K4A S1 K4B -83.1(6) . . . . ?
K1 K4A S1 K4B -139.3(6) . . . . ?
C7 C12 S2 C4 80.5(5) . . . . ?
C11 C12 S2 C4 -102.5(4) . . . . ?
C7 C12 S2 K2 -176.1(4) . . . . ?
C11 C12 S2 K2 0.8(4) . . . . ?
C7 C12 S2 K1 -71.6(5) . . . 4_454 ?
C11 C12 S2 K1 105.3(4) . . . 4_454 ?
C3 C4 S2 C12 -86.7(5) . . . . ?
C5 C4 S2 C12 95.8(5) . . . . ?
C3 C4 S2 K2 170.3(4) . . . . ?
C5 C4 S2 K2 -7.1(5) . . . . ?
C3 C4 S2 K1 54.8(6) . . . 4_454 ?
C5 C4 S2 K1 -122.7(4) . . . 4_454 ?
O8 K2 S2 C12 -168.0(2) . . . . ?
O2 K2 S2 C12 -2.3(2) . . . . ?
O7 K2 S2 C12 66.4(2) . . . . ?
O1 K2 S2 C12 -97.3(2) . . . . ?
S6 K2 S2 C12 128.88(17) . . . . ?
C47 K2 S2 C12 174.0(2) . . . . ?
C11 K2 S2 C12 -0.4(2) . . . . ?
C41 K2 S2 C12 86.2(2) . . . . ?
C5 K2 S2 C12 -101.0(2) . . . . ?
K1 K2 S2 C12 -51.2(2) . . . . ?
K3B K2 S2 C12 25.5(2) . . . . ?
O8 K2 S2 C4 -63.8(2) . . . . ?
O2 K2 S2 C4 101.9(2) . . . . ?
O7 K2 S2 C4 170.6(2) . . . . ?
O1 K2 S2 C4 7.0(2) . . . . ?
S6 K2 S2 C4 -126.90(19) . . . . ?
C47 K2 S2 C4 -81.8(2) . . . . ?
C11 K2 S2 C4 103.8(2) . . . . ?
C41 K2 S2 C4 -169.5(2) . . . . ?
C5 K2 S2 C4 3.3(2) . . . . ?
K1 K2 S2 C4 53.1(2) . . . . ?
K3B K2 S2 C4 129.8(2) . . . . ?
O8 K2 S2 K1 76.85(16) . . . 4_454 ?
O2 K2 S2 K1 -117.39(11) . . . 4_454 ?
O7 K2 S2 K1 -48.70(15) . . . 4_454 ?
O1 K2 S2 K1 147.61(11) . . . 4_454 ?
S6 K2 S2 K1 13.76(6) . . . 4_454 ?
C47 K2 S2 K1 58.90(13) . . . 4_454 ?
C11 K2 S2 K1 -115.51(12) . . . 4_454 ?
C41 K2 S2 K1 -28.88(13) . . . 4_454 ?
C5 K2 S2 K1 143.92(12) . . . 4_454 ?
K1 K2 S2 K1 -166.27(8) . . . 4_454 ?
K3B K2 S2 K1 -89.58(16) . . . 4_454 ?
C13 C18 S3 C10 103.5(5) . . . . ?
C17 C18 S3 C10 -80.5(5) . . . . ?
C13 C18 S3 K3B -155.9(4) . . . . ?
C17 C18 S3 K3B 20.2(5) . . . . ?
C13 C18 S3 K3A -158.8(4) . . . . ?
C17 C18 S3 K3A 17.3(5) . . . . ?
C9 C10 S3 C18 -102.3(5) . . . . ?
C11 C10 S3 C18 82.1(5) . . . . ?
C9 C10 S3 K3B 146.3(5) . . . . ?
C11 C10 S3 K3B -29.4(5) . . . . ?
C9 C10 S3 K3A 139.6(4) . . . . ?
C11 C10 S3 K3A -36.0(4) . . . . ?
O9 K3B S3 C18 40.9(4) . . . . ?
O2 K3B S3 C18 -75.1(3) . . . . ?
O7 K3B S3 C18 -73.9(7) . . . . ?
S7 K3B S3 C18 95.5(15) . . . . ?
K2 K3B S3 C18 -72.3(3) . . . . ?
K1 K3B S3 C18 -18.0(2) . . . . ?
O9 K3B S3 C10 147.5(4) . . . . ?
O2 K3B S3 C10 31.5(3) . . . . ?
O7 K3B S3 C10 32.7(6) . . . . ?
S7 K3B S3 C10 -157.9(15) . . . . ?
K2 K3B S3 C10 34.3(3) . . . . ?
K1 K3B S3 C10 88.6(2) . . . . ?
O9 K3B S3 K3A -157.8(9) . . . . ?
O2 K3B S3 K3A 86.3(7) . . . . ?
O7 K3B S3 K3A 87.4(10) . . . . ?
S7 K3B S3 K3A -103.2(17) . . . . ?
K2 K3B S3 K3A 89.0(8) . . . . ?
K1 K3B S3 K3A 143.4(8) . . . . ?
O9 K3A S3 C18 38.8(4) . . . . ?
O2 K3A S3 C18 -67.5(2) . . . . ?
O7 K3A S3 C18 -51.6(3) . . . . ?
S7 K3A S3 C18 58.1(3) . . . . ?
C41 K3A S3 C18 -69.8(4) . . . . ?
C11 K3A S3 C18 -89.4(2) . . . . ?
S8 K3A S3 C18 -131.5(2) 4_454 . . . ?
K2 K3A S3 C18 -63.4(2) . . . . ?
K1 K3A S3 C18 -13.6(2) . . . . ?
O9 K3A S3 C10 144.6(4) . . . . ?
O2 K3A S3 C10 38.2(2) . . . . ?
O7 K3A S3 C10 54.2(3) . . . . ?
S7 K3A S3 C10 163.9(3) . . . . ?
C41 K3A S3 C10 35.9(4) . . . . ?
C11 K3A S3 C10 16.3(2) . . . . ?
S8 K3A S3 C10 -25.7(2) 4_454 . . . ?
K2 K3A S3 C10 42.4(2) . . . . ?
K1 K3A S3 C10 92.19(19) . . . . ?
O9 K3A S3 K3B 19.0(8) . . . . ?
O2 K3A S3 K3B -87.3(7) . . . . ?
O7 K3A S3 K3B -71.4(7) . . . . ?
S7 K3A S3 K3B 38.3(7) . . . . ?
C41 K3A S3 K3B -89.6(8) . . . . ?
C11 K3A S3 K3B -109.2(7) . . . . ?
S8 K3A S3 K3B -151.3(7) 4_454 . . . ?
K2 K3A S3 K3B -83.2(7) . . . . ?
K1 K3A S3 K3B -33.4(7) . . . . ?
C15 C16 S4 C24 -86.0(5) . . . . ?
C17 C16 S4 C24 94.9(5) . . . . ?
C15 C16 S4 K1 168.1(4) . . . . ?
C17 C16 S4 K1 -11.1(5) . . . . ?
C23 C24 S4 C16 -101.1(5) . . . . ?
C19 C24 S4 C16 80.2(5) . . . . ?
C23 C24 S4 K1 5.3(5) . . . . ?
C19 C24 S4 K1 -173.3(4) . . . . ?
S8 K1 S4 C16 -126.36(19) . . . . ?
S2 K1 S4 C16 -176.64(19) 4 . . . ?
S6 K1 S4 C16 -94.02(19) 4 . . . ?
K2 K1 S4 C16 53.84(19) . . . . ?
K4A K1 S4 C16 115.32(19) . . . . ?
K3B K1 S4 C16 -4.4(2) . . . . ?
K2 K1 S4 C16 -135.92(19) 4 . . . ?
K4B K1 S4 C16 111.2(2) . . . . ?
K3A K1 S4 C16 -1.33(19) . . . . ?
S8 K1 S4 C24 129.16(19) . . . . ?
S2 K1 S4 C24 78.89(19) 4 . . . ?
S6 K1 S4 C24 161.51(19) 4 . . . ?
K2 K1 S4 C24 -50.6(2) . . . . ?
K4A K1 S4 C24 10.8(2) . . . . ?
K3B K1 S4 C24 -108.9(2) . . . . ?
K2 K1 S4 C24 119.61(19) 4 . . . ?
K4B K1 S4 C24 6.7(2) . . . . ?
K3A K1 S4 C24 -105.81(19) . . . . ?
C25 C30 S5 C46 103.4(5) . . . . ?
C29 C30 S5 C46 -82.1(5) . . . . ?
C25 C30 S5 K4A -154.8(4) . . . . ?
C29 C30 S5 K4A 19.7(5) . . . . ?
C25 C30 S5 K4B -158.3(4) . . . . ?
C29 C30 S5 K4B 16.2(5) . . . . ?
C45 C46 S5 C30 -105.5(5) . . . . ?
C47 C46 S5 C30 80.1(4) . . . . ?
C45 C46 S5 K4A 145.8(4) . . . . ?
C47 C46 S5 K4A -28.6(4) . . . . ?
C45 C46 S5 K4B 138.6(4) . . . . ?
C47 C46 S5 K4B -35.8(4) . . . . ?
O10A K4A S5 C30 -157.8(3) . . . . ?
O1 K4A S5 C30 -85.7(3) . . . . ?
O8 K4A S5 C30 -77.7(2) . . . . ?
S1 K4A S5 C30 132.4(6) . . . . ?
K2 K4A S5 C30 -76.1(2) . . . . ?
K1 K4A S5 C30 -19.77(19) . . . . ?
O10A K4A S5 C46 -49.7(3) . . . . ?
O1 K4A S5 C46 22.4(3) . . . . ?
O8 K4A S5 C46 30.4(2) . . . . ?
S1 K4A S5 C46 -119.5(6) . . . . ?
K2 K4A S5 C46 32.0(2) . . . . ?
K1 K4A S5 C46 88.34(19) . . . . ?
O10A K4A S5 K4B 1.9(6) . . . . ?
O1 K4A S5 K4B 73.9(6) . . . . ?
O8 K4A S5 K4B 82.0(6) . . . . ?
S1 K4A S5 K4B -68.0(8) . . . . ?
K2 K4A S5 K4B 83.6(6) . . . . ?
K1 K4A S5 K4B 139.9(6) . . . . ?
O10B K4B S5 C30 -154.2(5) . . . . ?
O1 K4B S5 C30 -60.5(6) . . . . ?
O8 K4B S5 C30 -69.6(3) . . . . ?
S1 K4B S5 C30 72.9(9) . . . . ?
C5 K4B S5 C30 -85.1(7) . . . . ?
C47 K4B S5 C30 -91.5(2) . . . . ?
K2 K4B S5 C30 -66.1(3) . . . . ?
K1 K4B S5 C30 -14.0(2) . . . . ?
O10B K4B S5 C46 -46.8(5) . . . . ?
O1 K4B S5 C46 46.9(5) . . . . ?
O8 K4B S5 C46 37.7(2) . . . . ?
S1 K4B S5 C46 -179.8(9) . . . . ?
C5 K4B S5 C46 22.3(7) . . . . ?
C47 K4B S5 C46 15.9(2) . . . . ?
K2 K4B S5 C46 41.3(2) . . . . ?
K1 K4B S5 C46 93.4(2) . . . . ?
O10B K4B S5 K4A -175.7(8) . . . . ?
O1 K4B S5 K4A -82.0(7) . . . . ?
O8 K4B S5 K4A -91.2(6) . . . . ?
S1 K4B S5 K4A 51.3(9) . . . . ?
C5 K4B S5 K4A -106.7(9) . . . . ?
C47 K4B S5 K4A -113.0(6) . . . . ?
K2 K4B S5 K4A -87.7(6) . . . . ?
K1 K4B S5 K4A -35.6(6) . . . . ?
C39 C40 S6 C48 -81.1(5) . . . . ?
C41 C40 S6 C48 99.4(4) . . . . ?
C39 C40 S6 K2 177.8(4) . . . . ?
C41 C40 S6 K2 -1.7(4) . . . . ?
C39 C40 S6 K1 76.4(5) . . . 4_454 ?
C41 C40 S6 K1 -103.1(4) . . . 4_454 ?
C43 C48 S6 C40 86.9(5) . . . . ?
C47 C48 S6 C40 -93.1(4) . . . . ?
C43 C48 S6 K2 -171.3(4) . . . . ?
C47 C48 S6 K2 8.7(4) . . . . ?
C43 C48 S6 K1 -64.2(5) . . . 4_454 ?
C47 C48 S6 K1 115.8(4) . . . 4_454 ?
O8 K2 S6 C40 94.2(2) . . . . ?
O2 K2 S6 C40 -68.4(2) . . . . ?
O7 K2 S6 C40 1.8(2) . . . . ?
O1 K2 S6 C40 165.4(2) . . . . ?
S2 K2 S6 C40 -132.74(18) . . . . ?
C47 K2 S6 C40 98.5(2) . . . . ?
C11 K2 S6 C40 -88.0(2) . . . . ?
C41 K2 S6 C40 0.8(2) . . . . ?
C5 K2 S6 C40 -176.7(2) . . . . ?
K1 K2 S6 C40 47.3(2) . . . . ?
K3B K2 S6 C40 -27.9(2) . . . . ?
O8 K2 S6 C48 -8.31(19) . . . . ?
O2 K2 S6 C48 -170.9(2) . . . . ?
O7 K2 S6 C48 -100.65(19) . . . . ?
O1 K2 S6 C48 62.9(2) . . . . ?
S2 K2 S6 C48 124.78(17) . . . . ?
C47 K2 S6 C48 -3.98(19) . . . . ?
C11 K2 S6 C48 169.5(2) . . . . ?
C41 K2 S6 C48 -101.69(19) . . . . ?
C5 K2 S6 C48 80.8(2) . . . . ?
K1 K2 S6 C48 -55.19(19) . . . . ?
K3B K2 S6 C48 -130.3(2) . . . . ?
O8 K2 S6 K1 -146.11(11) . . . 4_454 ?
O2 K2 S6 K1 51.32(16) . . . 4_454 ?
O7 K2 S6 K1 121.55(10) . . . 4_454 ?
O1 K2 S6 K1 -74.89(16) . . . 4_454 ?
S2 K2 S6 K1 -13.02(6) . . . 4_454 ?
C47 K2 S6 K1 -141.78(12) . . . 4_454 ?
C11 K2 S6 K1 31.70(13) . . . 4_454 ?
C41 K2 S6 K1 120.52(11) . . . 4_454 ?
C5 K2 S6 K1 -56.97(13) . . . 4_454 ?
K1 K2 S6 K1 167.01(9) . . . 4_454 ?
K3B K2 S6 K1 91.85(15) . . . 4_454 ?
C33 C34 S7 C42 -109.0(5) . . . . ?
C35 C34 S7 C42 75.6(5) . . . . ?
C33 C34 S7 K3B 149.9(4) . . . . ?
C35 C34 S7 K3B -25.4(5) . . . . ?
C33 C34 S7 K3A 152.6(4) . . . . ?
C35 C34 S7 K3A -22.7(5) . . . . ?
C37 C42 S7 C34 103.0(5) . . . . ?
C41 C42 S7 C34 -83.6(5) . . . . ?
C37 C42 S7 K3B -144.8(5) . . . . ?
C41 C42 S7 K3B 28.6(5) . . . . ?
C37 C42 S7 K3A -138.3(5) . . . . ?
C41 C42 S7 K3A 35.1(4) . . . . ?
O9 K3B S7 C34 -40.0(4) . . . . ?
O2 K3B S7 C34 74.4(6) . . . . ?
O7 K3B S7 C34 77.6(3) . . . . ?
S3 K3B S7 C34 -93.9(15) . . . . ?
K2 K3B S7 C34 73.9(3) . . . . ?
K1 K3B S7 C34 19.7(2) . . . . ?
O9 K3B S7 C42 -149.1(4) . . . . ?
O2 K3B S7 C42 -34.6(6) . . . . ?
O7 K3B S7 C42 -31.5(3) . . . . ?
S3 K3B S7 C42 157.0(15) . . . . ?
K2 K3B S7 C42 -35.2(3) . . . . ?
K1 K3B S7 C42 -89.4(2) . . . . ?
O9 K3B S7 K3A 157.2(9) . . . . ?
O2 K3B S7 K3A -88.3(10) . . . . ?
O7 K3B S7 K3A -85.2(8) . . . . ?
S3 K3B S7 K3A 103.3(17) . . . . ?
K2 K3B S7 K3A -88.9(8) . . . . ?
K1 K3B S7 K3A -143.1(8) . . . . ?
O9 K3A S7 C34 -37.6(4) . . . . ?
O2 K3A S7 C34 52.6(3) . . . . ?
O7 K3A S7 C34 70.1(2) . . . . ?
S3 K3A S7 C34 -56.5(3) . . . . ?
C41 K3A S7 C34 92.5(2) . . . . ?
C11 K3A S7 C34 69.6(4) . . . . ?
S8 K3A S7 C34 133.0(2) 4_454 . . . ?
K2 K3A S7 C34 65.1(2) . . . . ?
K1 K3A S7 C34 15.4(2) . . . . ?
O9 K3A S7 C42 -145.8(3) . . . . ?
O2 K3A S7 C42 -55.7(3) . . . . ?
O7 K3A S7 C42 -38.1(2) . . . . ?
S3 K3A S7 C42 -164.7(3) . . . . ?
C41 K3A S7 C42 -15.8(2) . . . . ?
C11 K3A S7 C42 -38.6(4) . . . . ?
S8 K3A S7 C42 24.81(18) 4_454 . . . ?
K2 K3A S7 C42 -43.17(19) . . . . ?
K1 K3A S7 C42 -92.80(17) . . . . ?
O9 K3A S7 K3B -19.3(8) . . . . ?
O2 K3A S7 K3B 70.9(8) . . . . ?
O7 K3A S7 K3B 88.4(7) . . . . ?
S3 K3A S7 K3B -38.2(7) . . . . ?
C41 K3A S7 K3B 110.7(7) . . . . ?
C11 K3A S7 K3B 87.9(8) . . . . ?
S8 K3A S7 K3B 151.3(8) 4_454 . . . ?
K2 K3A S7 K3B 83.4(7) . . . . ?
K1 K3A S7 K3B 33.7(7) . . . . ?
C29 C27 S8 C36 98.7(4) . . . . ?
C28 C27 S8 C36 -83.7(5) . . . . ?
C29 C27 S8 K1 -5.2(4) . . . . ?
C28 C27 S8 K1 172.5(4) . . . . ?
C29 C27 S8 K3A -146.9(4) . . . 4 ?
C28 C27 S8 K3A 30.7(4) . . . 4 ?
C35 C36 S8 C27 -90.3(5) . . . . ?
C31 C36 S8 C27 92.0(5) . . . . ?
C35 C36 S8 K1 15.3(5) . . . . ?
C31 C36 S8 K1 -162.4(4) . . . . ?
C35 C36 S8 K3A 169.8(4) . . . 4 ?
C31 C36 S8 K3A -7.8(5) . . . 4 ?
S4 K1 S8 C27 -131.72(17) . . . . ?
S2 K1 S8 C27 -85.12(17) 4 . . . ?
S6 K1 S8 C27 -162.97(17) 4 . . . ?
K2 K1 S8 C27 48.08(18) . . . . ?
K4A K1 S8 C27 -12.25(17) . . . . ?
K3B K1 S8 C27 107.0(2) . . . . ?
K2 K1 S8 C27 -121.68(17) 4 . . . ?
K4B K1 S8 C27 -8.52(19) . . . . ?
K3A K1 S8 C27 103.82(17) . . . . ?
S4 K1 S8 C36 123.87(19) . . . . ?
S2 K1 S8 C36 170.47(19) 4 . . . ?
S6 K1 S8 C36 92.61(19) 4 . . . ?
K2 K1 S8 C36 -56.3(2) . . . . ?
K4A K1 S8 C36 -116.67(19) . . . . ?
K3B K1 S8 C36 2.6(2) . . . . ?
K2 K1 S8 C36 133.91(19) 4 . . . ?
K4B K1 S8 C36 -112.9(2) . . . . ?
K3A K1 S8 C36 -0.60(19) . . . . ?
S4 K1 S8 K3A -19.69(11) . . . 4 ?
S2 K1 S8 K3A 26.92(9) 4 . . 4 ?
S6 K1 S8 K3A -50.94(8) 4 . . 4 ?
K2 K1 S8 K3A 160.11(8) . . . 4 ?
K4A K1 S8 K3A 99.78(9) . . . 4 ?
K3B K1 S8 K3A -140.94(15) . . . 4 ?
K2 K1 S8 K3A -9.65(8) 4 . . 4 ?
K4B K1 S8 K3A 103.51(12) . . . 4 ?
K3A K1 S8 K3A -144.15(8) . . . 4 ?
